data_7011866
loop_
_publ_author_name
'Fuhr, Olaf'
'Meredith, Anthony'
'Fenske, Dieter'

_publ_section_title
;
 New copper selenium clusters with a sulfur functionalised ligand shell
;
_journal_issue 22
_journal_name_full 'Journal of the Chemical Society, Dalton Transactions'
_journal_page_first 4091
_journal_paper_doi 10.1039/b205057a
_journal_year 2002
_chemical_formula_sum 'C204 H219 Cu15 O6 P6 S18 Se12'
_chemical_formula_weight 5430.71
_space_group_IT_number 2
_symmetry_cell_setting triclinic
_symmetry_space_group_name_Hall '-P 1'
_symmetry_space_group_name_H-M 'P -1'
_atom_sites_solution_hydrogens geom
_atom_sites_solution_primary direct
_atom_sites_solution_secondary difmap
_audit_creation_method SHELXL-97
_cell_angle_alpha 100.03(3)
_cell_angle_beta 92.57(3)
_cell_angle_gamma 109.88(3)
_cell_formula_units_Z 2
_cell_length_a 18.588(4)
_cell_length_b 19.035(4)
_cell_length_c 32.454(7)
_cell_measurement_temperature 193(2)
_cell_volume 10566(5)
_computing_structure_refinement 'SHELXL-97 (Sheldrick, 1997)'
_computing_structure_solution 'SHELXS-97 (Sheldrick, 1990)'
_diffrn_ambient_temperature 193(2)
_diffrn_measured_fraction_theta_full 0.558
_diffrn_measured_fraction_theta_max 0.558
_diffrn_measurement_device_type 'STOE IPDS II'
_diffrn_radiation_monochromator graphite
_diffrn_radiation_source 'fine-focus sealed tube'
_diffrn_radiation_type MoK\a
_diffrn_radiation_wavelength 0.71073
_diffrn_reflns_av_R_equivalents 0.0927
_diffrn_reflns_av_sigmaI/netI 0.0452
_diffrn_reflns_limit_h_max 24
_diffrn_reflns_limit_h_min -21
_diffrn_reflns_limit_k_max 25
_diffrn_reflns_limit_k_min -20
_diffrn_reflns_limit_l_max 43
_diffrn_reflns_limit_l_min -34
_diffrn_reflns_number 32616
_diffrn_reflns_theta_full 28.24
_diffrn_reflns_theta_max 28.24
_diffrn_reflns_theta_min 1.55
_exptl_absorpt_coefficient_mu 3.818
_exptl_crystal_colour red
_exptl_crystal_density_diffrn 1.707
_exptl_crystal_density_method 'not measured'
_exptl_crystal_description block
_exptl_crystal_F_000 5408
_exptl_crystal_size_max '0.3 mm'
_exptl_crystal_size_mid '0.3 mm'
_exptl_crystal_size_min '0.2 mm'
_refine_diff_density_max 1.275
_refine_diff_density_min -1.802
_refine_diff_density_rms 0.157
_refine_ls_extinction_method none
_refine_ls_goodness_of_fit_ref 1.020
_refine_ls_hydrogen_treatment mixed
_refine_ls_matrix_type fullcycle
_refine_ls_number_parameters 2162
_refine_ls_number_reflns 29174
_refine_ls_number_restraints 111
_refine_ls_restrained_S_all 1.019
_refine_ls_R_factor_all 0.0968
_refine_ls_R_factor_gt 0.0811
_refine_ls_shift/su_max 0.215
_refine_ls_shift/su_mean 0.004
_refine_ls_structure_factor_coef Fsqd
_refine_ls_weighting_details 'calc w=1/[\s^2^(Fo^2^)+(0.1566P)^2^+22.5337P] where P=(Fo^2^+2Fc^2^)/3'
_refine_ls_weighting_scheme calc
_refine_ls_wR_factor_gt 0.2087
_refine_ls_wR_factor_ref 0.2260
_reflns_number_gt 23102
_reflns_number_total 29174
_reflns_threshold_expression >2sigma(I)
_cod_data_source_file b205057a.txt
_cod_data_source_block 1
_cod_original_cell_volume 10566(4)
_cod_original_sg_symbol_H-M P-1
_cod_database_code 7011866

loop_
_symmetry_equiv_pos_as_xyz
'x, y, z'
'-x, -y, -z'

loop_
_atom_site_label
_atom_site_type_symbol
_atom_site_fract_x
_atom_site_fract_y
_atom_site_fract_z
_atom_site_U_iso_or_equiv
_atom_site_adp_type
_atom_site_occupancy
_atom_site_symmetry_multiplicity
_atom_site_calc_flag
_atom_site_refinement_flags
_atom_site_disorder_assembly
_atom_site_disorder_group
Cu1 Cu 1.89558(6) -0.79108(7) 0.17531(4) 0.0381(3) Uani 1 1 d . . .
Cu2 Cu 1.97704(6) -0.60587(7) 0.27885(4) 0.0368(3) Uani 1 1 d . . .
Cu3 Cu 1.71413(7) -0.56374(7) 0.23045(4) 0.0392(3) Uani 1 1 d . . .
Cu4 Cu 1.74690(7) -0.94067(7) 0.29078(4) 0.0415(3) Uani 1 1 d . . .
Cu5 Cu 1.63032(6) -0.65117(7) 0.33237(4) 0.0361(3) Uani 1 1 d . . .
Cu6 Cu 1.55037(6) -0.92762(7) 0.22714(4) 0.0414(3) Uani 1 1 d . . .
Cu7 Cu 1.83391(7) -0.72586(7) 0.24283(4) 0.0396(3) Uani 1 1 d . . .
Cu8 Cu 1.71131(6) -0.68367(7) 0.26772(4) 0.0386(3) Uani 1 1 d . . .
Cu9 Cu 1.69723(6) -0.84203(7) 0.25853(4) 0.0378(3) Uani 1 1 d . . .
Cu10 Cu 1.82692(6) -0.79448(6) 0.31247(4) 0.0351(3) Uani 1 1 d . . .
Cu11 Cu 1.74144(6) -0.68141(7) 0.18864(4) 0.0353(3) Uani 1 1 d . . .
Cu12 Cu 1.71254(6) -0.74511(6) 0.33519(4) 0.0349(3) Uani 1 1 d . . .
Cu13 Cu 1.74551(6) -0.82333(7) 0.17752(4) 0.0361(3) Uani 1 1 d . . .
Cu14 Cu 1.61938(6) -0.79684(7) 0.20250(4) 0.0363(3) Uani 1 1 d . . .
Cu15 Cu 1.84812(6) -0.64617(6) 0.31967(3) 0.0330(2) Uani 1 1 d . . .
Se1 Se 2.00125(5) -0.69444(5) 0.22262(3) 0.0363(2) Uani 1 1 d . . .
Se2 Se 1.61598(5) -1.00140(6) 0.25600(4) 0.0445(3) Uani 1 1 d . . .
Se3 Se 1.65856(6) -0.54527(6) 0.29590(3) 0.0422(2) Uani 1 1 d . . .
Se4 Se 1.73106(5) -0.85661(5) 0.35491(3) 0.0370(2) Uani 1 1 d . . .
Se5 Se 1.61315(5) -0.67899(6) 0.18500(3) 0.0385(2) Uani 1 1 d . . .
Se6 Se 1.83231(5) -0.60171(5) 0.25290(3) 0.03170(19) Uani 1 1 d . . .
Se7 Se 1.95112(5) -0.69287(5) 0.32997(3) 0.0339(2) Uani 1 1 d . . .
Se8 Se 1.81789(5) -0.72697(5) 0.14091(3) 0.0344(2) Uani 1 1 d . . .
Se9 Se 1.61895(5) -0.91730(5) 0.16202(3) 0.0370(2) Uani 1 1 d . . .
Se10 Se 1.76575(5) -0.61052(5) 0.36719(3) 0.0335(2) Uani 1 1 d . . .
Se11 Se 1.60270(4) -0.78609(5) 0.27887(3) 0.03227(19) Uani 1 1 d . . .
Se12 Se 1.81484(5) -0.85550(5) 0.23577(3) 0.0330(2) Uani 1 1 d . . .
P1 P 1.92378(15) -0.88126(16) 0.13157(9) 0.0411(6) Uani 1 1 d . . .
P2 P 2.05322(13) -0.48370(14) 0.30388(8) 0.0361(5) Uani 1 1 d . . .
P3 P 1.76807(15) -0.45999(14) 0.20324(8) 0.0393(6) Uani 1 1 d . . .
P4 P 1.81593(15) -1.01456(14) 0.29752(9) 0.0417(6) Uani 1 1 d . . .
P5 P 1.53790(12) -0.66644(13) 0.37570(7) 0.0327(5) Uani 1 1 d . . .
P6 P 1.42141(13) -0.97370(14) 0.21603(9) 0.0390(6) Uani 1 1 d . . .
S1 S 2.1111(3) -0.7205(3) -0.00778(16) 0.0887(16) Uani 1 1 d . . .
S2 S 2.11692(19) -1.0435(2) 0.22272(15) 0.0683(11) Uani 1 1 d . . .
S3 S 1.6367(3) -1.1562(3) 0.0247(3) 0.117(3) Uani 1 1 d . . .
S4 S 2.1178(2) -0.2697(3) 0.16853(15) 0.0904(16) Uani 1 1 d . . .
S5 S 1.9248(2) -0.2990(2) 0.44877(12) 0.0625(10) Uani 1 1 d . . .
S6 S 2.37844(18) -0.4563(2) 0.39381(12) 0.0603(9) Uani 1 1 d . . .
S7 S 1.5266(4) -0.2985(4) 0.1737(2) 0.105(2) Uani 1 1 d . . .
S8 S 1.9243(2) -0.5191(2) 0.03482(11) 0.0661(10) Uani 1 1 d . . .
S9 S 2.0185(3) -0.1650(3) 0.32083(18) 0.0943(17) Uani 1 1 d . . .
S10 S 1.8639(4) -1.2007(4) 0.1234(2) 0.0945(17) Uani 1 1 d . . .
S11 S 2.1394(3) -0.8213(4) 0.4074(3) 0.104(2) Uani 1 1 d . . .
S12 S 1.6189(4) -1.2788(3) 0.38719(17) 0.113(2) Uani 1 1 d . . .
S13 S 1.4890(2) -0.9203(3) 0.48771(19) 0.109(2) Uani 1 1 d . . .
S14 S 1.6546(2) -0.35521(18) 0.51363(11) 0.0565(8) Uani 1 1 d . . .
S15 S 1.20614(17) -0.7312(2) 0.28031(11) 0.0561(8) Uani 1 1 d . . .
S16 S 1.2978(3) -1.2978(2) 0.08904(14) 0.0740(11) Uani 1 1 d . . .
S17 S 1.2598(3) -1.0200(3) 0.38403(15) 0.0953(17) Uani 1 1 d . . .
S18 S 1.2743(3) -0.7708(3) 0.12795(16) 0.0867(16) Uani 1 1 d . . .
C1 C 1.9799(6) -0.8409(7) 0.0907(4) 0.048(3) Uani 1 1 d . . .
C2 C 2.0480(8) -0.8494(11) 0.0808(4) 0.066(4) Uani 1 1 d . . .
H2 H 2.0692 -0.8782 0.0955 0.079 Uiso 1 1 calc R . .
C3 C 2.0858(10) -0.8156(13) 0.0492(6) 0.085(6) Uani 1 1 d . . .
H3 H 2.1296 -0.8267 0.0407 0.102 Uiso 1 1 calc R . .
C4 C 2.0637(8) -0.7690(9) 0.0307(4) 0.062(4) Uani 1 1 d . . .
C5 C 1.9944(9) -0.7581(10) 0.0404(5) 0.072(5) Uani 1 1 d . . .
H5 H 1.9764 -0.7256 0.0271 0.086 Uiso 1 1 calc R . .
C6 C 1.9525(8) -0.7959(8) 0.0697(4) 0.059(4) Uani 1 1 d . . .
H6 H 1.9047 -0.7907 0.0754 0.071 Uiso 1 1 calc R . .
C7 C 2.1910(14) -0.756(2) -0.0122(10) 0.125(11) Uani 1 1 d . . .
H7A H 2.2112 -0.7572 0.0159 0.187 Uiso 1 1 calc R . .
H7B H 2.2318 -0.7214 -0.0250 0.187 Uiso 1 1 calc R . .
H7C H 2.1729 -0.8069 -0.0298 0.187 Uiso 1 1 calc R . .
C8 C 1.9816(6) -0.9254(7) 0.1577(4) 0.044(3) Uani 1 1 d . . .
C9 C 2.0151(8) -0.8941(8) 0.1976(4) 0.054(3) Uani 1 1 d . . .
H9 H 2.0083 -0.8491 0.2118 0.065 Uiso 1 1 calc R . .
C10 C 2.0601(8) -0.9265(9) 0.2187(5) 0.064(4) Uani 1 1 d . . .
H10 H 2.0852 -0.9026 0.2462 0.077 Uiso 1 1 calc R . .
C11 C 2.0670(7) -0.9939(7) 0.1984(5) 0.059(4) Uani 1 1 d . . .
C12 C 2.0327(9) -1.0285(8) 0.1561(5) 0.063(4) Uani 1 1 d . . .
H12 H 2.0382 -1.0741 0.1419 0.076 Uiso 1 1 calc R . .
C13 C 1.9920(10) -0.9934(9) 0.1371(5) 0.066(4) Uani 1 1 d . . .
H13 H 1.9694 -1.0151 0.1089 0.080 Uiso 1 1 calc R . .
C14 C 2.1408(9) -0.9914(10) 0.2767(6) 0.072(5) Uani 1 1 d . . .
H14A H 2.1827 -0.9426 0.2781 0.109 Uiso 1 1 calc R . .
H14B H 2.1571 -1.0214 0.2943 0.109 Uiso 1 1 calc R . .
H14C H 2.0955 -0.9818 0.2869 0.109 Uiso 1 1 calc R . .
C15 C 1.8429(6) -0.9630(7) 0.1000(4) 0.049(3) Uani 1 1 d . . .
C16 C 1.7737(6) -0.9864(7) 0.1173(4) 0.045(2) Uani 1 1 d . . .
H16 H 1.7691 -0.9614 0.1446 0.054 Uiso 1 1 calc R . .
C17 C 1.7112(6) -1.0464(8) 0.0945(5) 0.057(4) Uani 1 1 d . . .
H17 H 1.6645 -1.0639 0.1068 0.068 Uiso 1 1 calc R . .
C18 C 1.7162(8) -1.0814(9) 0.0539(6) 0.066(4) Uani 1 1 d . . .
C19 C 1.7841(10) -1.0561(10) 0.0367(6) 0.070(4) Uani 1 1 d . . .
H19 H 1.7883 -1.0799 0.0090 0.084 Uiso 1 1 calc R . .
C20 C 1.8465(9) -0.9966(11) 0.0591(5) 0.071(5) Uani 1 1 d . . .
H20 H 1.8924 -0.9784 0.0464 0.085 Uiso 1 1 calc R . .
C21 C 1.565(5) -1.150(7) 0.060(4) 0.33(3) Uiso 1 1 d . . .
H21A H 1.5609 -1.1862 0.0786 0.495 Uiso 1 1 calc R . .
H21B H 1.5155 -1.1633 0.0432 0.495 Uiso 1 1 calc R . .
H21C H 1.5809 -1.0983 0.0764 0.495 Uiso 1 1 calc R . .
C22 C 2.0752(5) -0.4222(6) 0.2646(3) 0.041(2) Uani 1 1 d . . .
C23 C 2.1141(7) -0.3433(8) 0.2773(5) 0.062(4) Uani 1 1 d . . .
H23 H 2.1317 -0.3205 0.3060 0.074 Uiso 1 1 calc R . .
C24 C 2.1262(7) -0.2985(8) 0.2460(5) 0.065(4) Uani 1 1 d . . .
H24 H 2.1504 -0.2447 0.2537 0.078 Uiso 1 1 calc R . .
C25 C 2.1019(7) -0.3347(8) 0.2028(5) 0.061(4) Uani 1 1 d . . .
C26 C 2.0649(6) -0.4100(7) 0.1921(4) 0.049(3) Uani 1 1 d . . .
H26 H 2.0481 -0.4334 0.1633 0.059 Uiso 1 1 calc R . .
C27 C 2.0505(6) -0.4555(7) 0.2232(4) 0.049(3) Uani 1 1 d . . .
H27 H 2.0238 -0.5090 0.2153 0.059 Uiso 1 1 calc R . .
C28 C 2.0867(11) -0.3337(14) 0.1177(6) 0.095(7) Uani 1 1 d . . .
H28A H 2.1109 -0.3723 0.1157 0.143 Uiso 1 1 calc R . .
H28B H 2.1018 -0.3046 0.0954 0.143 Uiso 1 1 calc R . .
H28C H 2.0306 -0.3587 0.1145 0.143 Uiso 1 1 calc R . .
C29 C 2.0199(5) -0.4288(6) 0.3458(3) 0.041(2) Uani 1 1 d . . .
C30 C 2.0681(6) -0.3708(6) 0.3786(4) 0.044(2) Uani 1 1 d . . .
H30 H 2.1224 -0.3571 0.3792 0.053 Uiso 1 1 calc R . .
C31 C 2.0379(7) -0.3333(7) 0.4099(4) 0.047(3) Uani 1 1 d . . .
H31 H 2.0711 -0.2959 0.4324 0.057 Uiso 1 1 calc R . .
C32 C 1.9575(6) -0.3513(6) 0.4079(3) 0.044(2) Uani 1 1 d . . .
C33 C 1.9100(7) -0.4075(6) 0.3760(4) 0.050(3) Uani 1 1 d . . .
H33 H 1.8558 -0.4207 0.3750 0.060 Uiso 1 1 calc R . .
C34 C 1.9409(6) -0.4450(6) 0.3451(4) 0.043(2) Uani 1 1 d . . .
H34 H 1.9073 -0.4828 0.3228 0.051 Uiso 1 1 calc R . .
C35 C 1.8205(11) -0.3465(12) 0.4384(7) 0.094(7) Uani 1 1 d . . .
H35A H 1.8019 -0.3350 0.4126 0.141 Uiso 1 1 calc R . .
H35B H 1.7961 -0.3284 0.4620 0.141 Uiso 1 1 calc R . .
H35C H 1.8075 -0.4018 0.4350 0.141 Uiso 1 1 calc R . .
C36 C 2.1474(5) -0.4755(6) 0.3274(3) 0.041(2) Uani 1 1 d . . .
C37 C 2.1552(6) -0.4931(6) 0.3669(4) 0.046(3) Uani 1 1 d . . .
H37 H 2.1107 -0.5089 0.3812 0.055 Uiso 1 1 calc R . .
C38 C 2.2244(6) -0.4884(7) 0.3860(3) 0.044(2) Uani 1 1 d . . .
H38 H 2.2275 -0.4994 0.4133 0.052 Uiso 1 1 calc R . .
C39 C 2.2918(6) -0.4670(7) 0.3647(4) 0.049(3) Uani 1 1 d . . .
C40 C 2.2834(6) -0.4531(8) 0.3238(4) 0.050(3) Uani 1 1 d . . .
H40 H 2.3270 -0.4407 0.3086 0.059 Uiso 1 1 calc R . .
C41 C 2.2144(5) -0.4569(7) 0.3056(3) 0.044(2) Uani 1 1 d . . .
H41 H 2.2108 -0.4471 0.2780 0.053 Uiso 1 1 calc R . .
C42 C 2.4435(9) -0.4527(13) 0.3532(7) 0.085(7) Uani 1 1 d . . .
H42A H 2.4239 -0.5003 0.3322 0.128 Uiso 1 1 calc R . .
H42B H 2.4947 -0.4460 0.3661 0.128 Uiso 1 1 calc R . .
H42C H 2.4468 -0.4097 0.3396 0.128 Uiso 1 1 calc R . .
C43 C 1.7012(6) -0.4124(6) 0.1920(3) 0.046(3) Uani 1 1 d . . .
C44 C 1.7245(8) -0.3325(7) 0.1994(5) 0.062(4) Uani 1 1 d . . .
H44 H 1.7764 -0.3020 0.2096 0.075 Uiso 1 1 calc R . .
C45 C 1.6717(11) -0.2979(10) 0.1920(7) 0.081(6) Uani 1 1 d . . .
H45 H 1.6885 -0.2439 0.1958 0.098 Uiso 1 1 calc R . .
C46 C 1.5983(9) -0.3393(10) 0.1796(5) 0.070(5) Uani 1 1 d . . .
C47 C 1.5743(8) -0.4189(11) 0.1737(6) 0.081(6) Uani 1 1 d . . .
H47 H 1.5214 -0.4488 0.1657 0.097 Uiso 1 1 calc R . .
C48 C 1.6261(8) -0.4541(9) 0.1791(5) 0.069(5) Uani 1 1 d . . .
H48 H 1.6092 -0.5083 0.1738 0.083 Uiso 1 1 calc R . .
C49 C 1.580(5) -0.206(6) 0.177(3) 0.36(4) Uiso 1 1 d . . .
H49A H 1.5946 -0.1976 0.1489 0.535 Uiso 1 1 calc R . .
H49B H 1.6273 -0.1924 0.1963 0.535 Uiso 1 1 calc R . .
H49C H 1.5509 -0.1739 0.1873 0.535 Uiso 1 1 calc R . .
C50 C 1.8112(5) -0.4732(6) 0.1538(3) 0.041(2) Uani 1 1 d . . .
C51 C 1.7939(7) -0.4469(8) 0.1186(4) 0.054(3) Uani 1 1 d . . .
H51 H 1.7607 -0.4183 0.1200 0.065 Uiso 1 1 calc R . .
C52 C 1.8254(8) -0.4625(9) 0.0807(4) 0.062(4) Uani 1 1 d . . .
H52 H 1.8107 -0.4475 0.0562 0.074 Uiso 1 1 calc R . .
C53 C 1.8777(6) -0.4999(7) 0.0795(4) 0.051(3) Uani 1 1 d . . .
C54 C 1.8957(6) -0.5261(6) 0.1146(3) 0.044(3) Uani 1 1 d . . .
H54 H 1.9298 -0.5538 0.1133 0.053 Uiso 1 1 calc R . .
C55 C 1.8629(5) -0.5117(6) 0.1524(3) 0.041(2) Uani 1 1 d . . .
H55 H 1.8763 -0.5282 0.1766 0.050 Uiso 1 1 calc R . .
C56 C 1.8652(13) -0.5060(14) -0.0084(5) 0.098(8) Uani 1 1 d . . .
H56A H 1.8107 -0.5347 -0.0072 0.147 Uiso 1 1 calc R . .
H56B H 1.8805 -0.5245 -0.0355 0.147 Uiso 1 1 calc R . .
H56C H 1.8730 -0.4517 -0.0055 0.147 Uiso 1 1 calc R . .
C57 C 1.8445(7) -0.3822(6) 0.2379(4) 0.048(3) Uani 1 1 d . . .
C58 C 1.9114(7) -0.3363(8) 0.2243(5) 0.064(4) Uani 1 1 d . . .
H58 H 1.9218 -0.3502 0.1963 0.076 Uiso 1 1 calc R . .
C59 C 1.9628(9) -0.2722(10) 0.2498(7) 0.074(5) Uani 1 1 d . . .
H59 H 2.0066 -0.2417 0.2388 0.089 Uiso 1 1 calc R . .
C60 C 1.9514(10) -0.2506(9) 0.2922(5) 0.072(4) Uani 1 1 d . . .
C61 C 1.8850(10) -0.2973(8) 0.3062(5) 0.074(5) Uani 1 1 d . . .
H61 H 1.8757 -0.2843 0.3346 0.088 Uiso 1 1 calc R . .
C62 C 1.8334(9) -0.3607(8) 0.2807(4) 0.062(4) Uani 1 1 d . . .
H62 H 1.7894 -0.3909 0.2916 0.075 Uiso 1 1 calc R . .
C63 C 1.9920(15) -0.1562(18) 0.3735(9) 0.110(6) Uiso 1 1 d . . .
H63A H 1.9358 -0.1725 0.3725 0.165 Uiso 1 1 calc R . .
H63B H 2.0152 -0.1029 0.3884 0.165 Uiso 1 1 calc R . .
H63C H 2.0106 -0.1884 0.3884 0.165 Uiso 1 1 calc R . .
C64 C 1.8350(6) -1.0653(6) 0.2490(4) 0.046(3) Uani 1 1 d . . .
C65 C 1.7890(10) -1.0741(10) 0.2107(5) 0.071(5) Uani 1 1 d . . .
H65 H 1.7492 -1.0533 0.2106 0.085 Uiso 1 1 calc R . .
C66 C 1.8028(11) -1.1125(11) 0.1745(5) 0.079(5) Uani 1 1 d . . .
H66 H 1.7752 -1.1131 0.1490 0.094 Uiso 1 1 calc R . .
C67 C 1.8533(10) -1.1503(9) 0.1721(5) 0.069(4) Uani 1 1 d . . .
C68 C 1.8998(8) -1.1402(8) 0.2095(5) 0.059(4) Uani 1 1 d . . .
H68 H 1.9382 -1.1628 0.2092 0.071 Uiso 1 1 calc R . .
C69 C 1.8908(7) -1.0989(7) 0.2462(5) 0.056(3) Uani 1 1 d . . .
H69 H 1.9238 -1.0927 0.2708 0.067 Uiso 1 1 calc R . .
C70 C 1.935(2) -1.242(2) 0.1311(12) 0.130(8) Uiso 1 1 d . . .
H70A H 1.9700 -1.2334 0.1090 0.195 Uiso 1 1 calc R . .
H70B H 1.9105 -1.2965 0.1297 0.195 Uiso 1 1 calc R . .
H70C H 1.9652 -1.2176 0.1587 0.195 Uiso 1 1 calc R . .
C71 C 1.9101(6) -0.9667(7) 0.3274(4) 0.049(3) Uani 1 1 d . . .
C72 C 1.9325(9) -0.9852(9) 0.3649(5) 0.068(4) Uani 1 1 d . . .
H72 H 1.8990 -1.0281 0.3741 0.082 Uiso 1 1 calc R . .
C73 C 2.0017(9) -0.9424(11) 0.3882(7) 0.083(6) Uani 1 1 d . . .
H73 H 2.0152 -0.9557 0.4136 0.099 Uiso 1 1 calc R . .
C74 C 2.0549(10) -0.8770(10) 0.3746(8) 0.083(6) Uani 1 1 d . . .
C75 C 2.0326(7) -0.8608(10) 0.3366(7) 0.071(5) Uani 1 1 d . . .
H75 H 2.0665 -0.8192 0.3265 0.086 Uiso 1 1 calc R . .
C76 C 1.9619(6) -0.9043(7) 0.3133(5) 0.055(3) Uani 1 1 d . . .
H76 H 1.9484 -0.8920 0.2876 0.065 Uiso 1 1 calc R . .
C77 C 2.2059(17) -0.839(2) 0.3776(11) 0.128(8) Uiso 1 1 d . . .
H77A H 2.2326 -0.8659 0.3917 0.192 Uiso 1 1 calc R . .
H77B H 2.2433 -0.7904 0.3736 0.192 Uiso 1 1 calc R . .
H77C H 2.1805 -0.8702 0.3501 0.192 Uiso 1 1 calc R . .
C78 C 1.7680(6) -1.0887(6) 0.3254(4) 0.046(3) Uani 1 1 d . . .
C79 C 1.7488(10) -1.1672(7) 0.3081(5) 0.073(5) Uani 1 1 d . . .
H79 H 1.7668 -1.1821 0.2823 0.088 Uiso 1 1 calc R . .
C80 C 1.7041(11) -1.2228(7) 0.3284(6) 0.084(6) Uani 1 1 d . . .
H80 H 1.6895 -1.2753 0.3157 0.101 Uiso 1 1 calc R . .
C81 C 1.6809(9) -1.2013(8) 0.3672(5) 0.070(4) Uani 1 1 d . . .
C82 C 1.6977(9) -1.1257(8) 0.3850(5) 0.071(5) Uani 1 1 d . . .
H82 H 1.6806 -1.1117 0.4113 0.085 Uiso 1 1 calc R . .
C83 C 1.7403(9) -1.0695(7) 0.3640(5) 0.066(4) Uani 1 1 d . . .
H83 H 1.7506 -1.0173 0.3759 0.080 Uiso 1 1 calc R . .
C84 C 1.5946(13) -1.2322(13) 0.4353(7) 0.095(7) Uani 1 1 d . . .
H84A H 1.6417 -1.1950 0.4519 0.142 Uiso 1 1 calc R . .
H84B H 1.5690 -1.2704 0.4517 0.142 Uiso 1 1 calc R . .
H84C H 1.5599 -1.2060 0.4283 0.142 Uiso 1 1 calc R . .
C85 C 1.5180(5) -0.7428(6) 0.4057(3) 0.039(2) Uani 1 1 d . . .
C86 C 1.5783(7) -0.7637(8) 0.4185(5) 0.068(5) Uani 1 1 d . . .
H86 H 1.6279 -0.7412 0.4101 0.082 Uiso 1 1 calc R . .
C87 C 1.5666(7) -0.8168(9) 0.4433(6) 0.078(6) Uani 1 1 d . . .
H87 H 1.6087 -0.8301 0.4523 0.093 Uiso 1 1 calc R . .
C88 C 1.4937(7) -0.8523(8) 0.4558(5) 0.074(5) Uani 1 1 d . . .
C89 C 1.4353(5) -0.8298(6) 0.4450(4) 0.046(3) Uani 1 1 d . . .
H89 H 1.3857 -0.8524 0.4534 0.055 Uiso 1 1 calc R . .
C90 C 1.4483(5) -0.7728(6) 0.4211(4) 0.041(2) Uani 1 1 d . . .
H90 H 1.4082 -0.7543 0.4154 0.050 Uiso 1 1 calc R . .
C91 C 1.3912(7) -0.9614(9) 0.4937(6) 0.070(4) Uani 1 1 d . . .
H91A H 1.3710 -0.9210 0.5039 0.105 Uiso 1 1 calc R . .
H91B H 1.3852 -0.9948 0.5141 0.105 Uiso 1 1 calc R . .
H91C H 1.3628 -0.9912 0.4665 0.105 Uiso 1 1 calc R . .
C92 C 1.5608(4) -0.5818(5) 0.4161(3) 0.035(2) Uani 1 1 d . . .
C93 C 1.5916(5) -0.5111(6) 0.4038(3) 0.042(2) Uani 1 1 d . . .
H93 H 1.5942 -0.5099 0.3747 0.050 Uiso 1 1 calc R . .
C94 C 1.6183(6) -0.4427(6) 0.4335(4) 0.044(3) Uani 1 1 d . . .
H94 H 1.6385 -0.3957 0.4244 0.053 Uiso 1 1 calc R . .
C95 C 1.6157(6) -0.4425(6) 0.4771(3) 0.040(2) Uani 1 1 d . . .
C96 C 1.5832(6) -0.5134(6) 0.4890(4) 0.047(3) Uani 1 1 d . . .
H96 H 1.5796 -0.5151 0.5180 0.056 Uiso 1 1 calc R . .
C97 C 1.5569(5) -0.5793(6) 0.4598(3) 0.039(2) Uani 1 1 d . . .
H97 H 1.5349 -0.6259 0.4690 0.047 Uiso 1 1 calc R . .
C98 C 1.7210(9) -0.3773(10) 0.5476(6) 0.067(4) Uani 1 1 d . . .
H98A H 1.6918 -0.4156 0.5630 0.101 Uiso 1 1 calc R . .
H98B H 1.7526 -0.3309 0.5676 0.101 Uiso 1 1 calc R . .
H98C H 1.7544 -0.3974 0.5304 0.101 Uiso 1 1 calc R . .
C99 C 1.4428(5) -0.6795(6) 0.3505(3) 0.043(2) Uani 1 1 d . . .
C100 C 1.3962(6) -0.6426(7) 0.3671(3) 0.042(2) Uani 1 1 d . . .
H100 H 1.4133 -0.6069 0.3930 0.050 Uiso 1 1 calc R . .
C101 C 1.3241(6) -0.6563(7) 0.3465(4) 0.045(3) Uani 1 1 d . . .
H101 H 1.2924 -0.6302 0.3586 0.055 Uiso 1 1 calc R . .
C102 C 1.2986(6) -0.7070(7) 0.3090(3) 0.043(2) Uani 1 1 d . . .
C103 C 1.3455(10) -0.7463(11) 0.2921(6) 0.075(5) Uani 1 1 d . . .
H103 H 1.3278 -0.7840 0.2670 0.091 Uiso 1 1 calc R . .
C104 C 1.4180(9) -0.7291(9) 0.3128(5) 0.063(4) Uani 1 1 d . . .
H104 H 1.4515 -0.7526 0.3002 0.076 Uiso 1 1 calc R . .
C105 C 1.1651(6) -0.6684(8) 0.3114(4) 0.053(3) Uani 1 1 d . . .
H10A H 1.1606 -0.6797 0.3397 0.079 Uiso 1 1 calc R . .
H10B H 1.1140 -0.6763 0.2979 0.079 Uiso 1 1 calc R . .
H10C H 1.1986 -0.6152 0.3135 0.079 Uiso 1 1 calc R . .
C106 C 1.3863(5) -1.0651(6) 0.1786(3) 0.040(2) Uani 1 1 d . . .
C107 C 1.3123(6) -1.0959(7) 0.1579(4) 0.045(2) Uani 1 1 d . . .
H107 H 1.2775 -1.0695 0.1634 0.054 Uiso 1 1 calc R . .
C108 C 1.2881(7) -1.1649(8) 0.1291(4) 0.054(3) Uani 1 1 d . . .
H108 H 1.2380 -1.1836 0.1142 0.064 Uiso 1 1 calc R . .
C109 C 1.3361(7) -1.2070(7) 0.1217(4) 0.052(3) Uani 1 1 d . . .
C110 C 1.4112(9) -1.1761(9) 0.1418(5) 0.063(4) Uani 1 1 d . . .
H110 H 1.4453 -1.2033 0.1367 0.076 Uiso 1 1 calc R . .
C111 C 1.4372(7) -1.1032(8) 0.1704(5) 0.054(3) Uani 1 1 d . . .
H111 H 1.4888 -1.0815 0.1835 0.064 Uiso 1 1 calc R . .
C112 C 1.374(2) -1.312(3) 0.0621(16) 0.150(10) Uiso 1 1 d . . .
H11A H 1.3813 -1.2838 0.0390 0.224 Uiso 1 1 calc R . .
H11B H 1.3607 -1.3662 0.0507 0.224 Uiso 1 1 calc R . .
H11C H 1.4209 -1.2928 0.0816 0.224 Uiso 1 1 calc R . .
C113 C 1.3713(5) -0.9931(6) 0.2626(3) 0.040(2) Uani 1 1 d . . .
C114 C 1.3834(11) -0.9319(10) 0.2957(6) 0.088(6) Uani 1 1 d . . .
H114 H 1.4175 -0.8829 0.2935 0.106 Uiso 1 1 calc R . .
C115 C 1.3467(13) -0.9402(11) 0.3322(6) 0.097(7) Uani 1 1 d . . .
H115 H 1.3524 -0.8974 0.3538 0.116 Uiso 1 1 calc R . .
C116 C 1.3012(8) -1.0145(8) 0.3357(4) 0.058(4) Uani 1 1 d . . .
C117 C 1.2902(7) -1.0748(8) 0.3043(4) 0.058(4) Uani 1 1 d . . .
H117 H 1.2593 -1.1244 0.3075 0.070 Uiso 1 1 calc R . .
C118 C 1.3243(6) -1.0650(6) 0.2665(4) 0.047(3) Uani 1 1 d . . .
H118 H 1.3150 -1.1074 0.2440 0.057 Uiso 1 1 calc R . .
C119 C 1.2129(16) -1.1239(16) 0.3801(9) 0.122(11) Uani 1 1 d . . .
H11D H 1.1794 -1.1462 0.3535 0.184 Uiso 1 1 calc R . .
H11E H 1.1822 -1.1332 0.4037 0.184 Uiso 1 1 calc R . .
H11F H 1.2523 -1.1472 0.3811 0.184 Uiso 1 1 calc R . .
C120 C 1.3752(5) -0.9166(6) 0.1930(4) 0.040(2) Uani 1 1 d . . .
C121 C 1.3053(6) -0.9100(6) 0.2032(4) 0.044(2) Uani 1 1 d . . .
H121 H 1.2788 -0.9372 0.2232 0.053 Uiso 1 1 calc R . .
C122 C 1.2727(6) -0.8643(7) 0.1849(4) 0.046(3) Uani 1 1 d . . .
H122 H 1.2269 -0.8580 0.1937 0.056 Uiso 1 1 calc R . .
C123 C 1.3094(8) -0.8286(9) 0.1536(5) 0.063(4) Uani 1 1 d . . .
C124 C 1.3775(9) -0.8372(10) 0.1426(6) 0.074(5) Uani 1 1 d . . .
H124 H 1.4023 -0.8137 0.1210 0.089 Uiso 1 1 calc R . .
C125 C 1.4101(8) -0.8798(10) 0.1627(6) 0.079(6) Uani 1 1 d . . .
H125 H 1.4578 -0.8833 0.1553 0.095 Uiso 1 1 calc R . .
C126 C 1.2073(12) -0.7509(14) 0.1579(6) 0.080(6) Uani 1 1 d . . .
H12A H 1.1661 -0.7987 0.1595 0.121 Uiso 1 1 calc R . .
H12B H 1.1856 -0.7185 0.1451 0.121 Uiso 1 1 calc R . .
H12C H 1.2320 -0.7243 0.1864 0.121 Uiso 1 1 calc R . .
C127 C 2.0691(5) -0.6325(6) 0.1890(3) 0.039(2) Uani 1 1 d . . .
C128 C 2.1442(6) -0.5898(7) 0.2057(4) 0.051(3) Uani 1 1 d . . .
H128 H 2.1614 -0.5925 0.2331 0.062 Uiso 1 1 calc R . .
C129 C 2.1951(6) -0.5429(7) 0.1835(5) 0.061(4) Uani 1 1 d . . .
H129 H 2.2464 -0.5133 0.1955 0.073 Uiso 1 1 calc R . .
C130 C 2.1680(7) -0.5410(9) 0.1423(5) 0.069(4) Uani 1 1 d . . .
H130 H 2.2018 -0.5087 0.1267 0.082 Uiso 1 1 calc R . .
C131 C 2.0937(8) -0.5846(9) 0.1240(5) 0.070(4) Uani 1 1 d . . .
H131 H 2.0771 -0.5836 0.0961 0.084 Uiso 1 1 calc R . .
C132 C 2.0432(7) -0.6307(7) 0.1480(4) 0.051(3) Uani 1 1 d . . .
H132 H 1.9918 -0.6604 0.1364 0.061 Uiso 1 1 calc R . .
C133 C 1.5650(6) -1.0262(8) 0.3060(5) 0.061(4) Uani 1 1 d . . .
C134 C 1.5610(9) -1.0942(10) 0.3171(7) 0.093(7) Uani 1 1 d . . .
H134 H 1.5828 -1.1270 0.3011 0.112 Uiso 1 1 calc R . .
C135 C 1.5235(9) -1.1143(12) 0.3529(7) 0.094(7) Uani 1 1 d . . .
H135 H 1.5179 -1.1618 0.3604 0.113 Uiso 1 1 calc R . .
C136 C 1.4946(11) -1.0620(12) 0.3774(7) 0.080(4) Uiso 1 1 d . . .
H136 H 1.4723 -1.0728 0.4024 0.096 Uiso 1 1 calc R . .
C137 C 1.4993(10) -0.9986(14) 0.3649(5) 0.098(8) Uani 1 1 d . . .
H137 H 1.4793 -0.9642 0.3810 0.117 Uiso 1 1 calc R . .
C138 C 1.5330(7) -0.9803(10) 0.3285(5) 0.069(5) Uani 1 1 d . . .
H138 H 1.5332 -0.9352 0.3197 0.083 Uiso 1 1 calc R . .
C139 C 1.5633(9) -0.5382(10) 0.2736(4) 0.073(5) Uani 1 1 d . . .
C140 C 1.5674(11) -0.4596(12) 0.2781(6) 0.079(4) Uiso 1 1 d . . .
H140 H 1.6111 -0.4175 0.2920 0.095 Uiso 1 1 calc R . .
C141 C 1.4976(14) -0.4506(17) 0.2591(9) 0.104(6) Uiso 1 1 d . . .
H141 H 1.4952 -0.4014 0.2593 0.125 Uiso 1 1 calc R . .
C142 C 1.4475(13) -0.5040(14) 0.2445(8) 0.093(5) Uiso 1 1 d . . .
H142 H 1.4046 -0.4939 0.2335 0.111 Uiso 1 1 calc R . .
C143 C 1.4351(16) -0.5829(19) 0.2390(10) 0.118(7) Uiso 1 1 d . . .
H143 H 1.3887 -0.6223 0.2258 0.142 Uiso 1 1 calc R . .
C144 C 1.5048(11) -0.5967(12) 0.2566(7) 0.081(4) Uiso 1 1 d . . .
H144 H 1.5051 -0.6469 0.2550 0.098 Uiso 1 1 calc R . .
C145 C 1.7911(6) -0.8525(6) 0.4065(3) 0.042(2) Uani 1 1 d . . .
C146 C 1.7491(7) -0.8790(7) 0.4388(4) 0.049(3) Uani 1 1 d . . .
H146 H 1.6944 -0.8963 0.4352 0.059 Uiso 1 1 calc R . .
C147 C 1.7879(9) -0.8798(8) 0.4765(4) 0.065(4) Uani 1 1 d . . .
H147 H 1.7594 -0.8998 0.4981 0.078 Uiso 1 1 calc R . .
C148 C 1.8668(8) -0.8520(8) 0.4826(4) 0.060(4) Uani 1 1 d . . .
H148 H 1.8926 -0.8512 0.5087 0.072 Uiso 1 1 calc R . .
C149 C 1.9101(7) -0.8245(9) 0.4506(5) 0.061(4) Uani 1 1 d . . .
H149 H 1.9648 -0.8054 0.4547 0.073 Uiso 1 1 calc R . .
C150 C 1.8703(6) -0.8262(7) 0.4123(4) 0.051(3) Uani 1 1 d . . .
H150 H 1.8986 -0.8088 0.3901 0.062 Uiso 1 1 calc R . .
C151 C 1.5924(6) -0.6684(7) 0.1270(3) 0.044(2) Uani 1 1 d . . .
C152 C 1.5216(9) -0.6653(11) 0.1158(5) 0.066(4) Uani 1 1 d . . .
H152 H 1.4842 -0.6695 0.1351 0.079 Uiso 1 1 calc R . .
C153 C 1.5065(9) -0.6556(14) 0.0748(7) 0.095(8) Uani 1 1 d . . .
H153 H 1.4575 -0.6543 0.0663 0.114 Uiso 1 1 calc R . .
C154 C 1.5600(10) -0.6481(11) 0.0469(5) 0.082(6) Uani 1 1 d . . .
H154 H 1.5477 -0.6432 0.0191 0.098 Uiso 1 1 calc R . .
C155 C 1.6306(9) -0.6475(9) 0.0592(4) 0.066(4) Uani 1 1 d . . .
H155 H 1.6683 -0.6412 0.0400 0.080 Uiso 1 1 calc R . .
C156 C 1.6493(7) -0.6560(8) 0.1002(4) 0.054(3) Uani 1 1 d . . .
H156 H 1.6997 -0.6534 0.1092 0.065 Uiso 1 1 calc R . .
C157 C 1.9921(5) -0.6437(6) 0.3877(3) 0.0345(19) Uani 1 1 d . . .
C158 C 2.0387(6) -0.6738(7) 0.4089(3) 0.047(3) Uani 1 1 d . . .
H158 H 2.0463 -0.7188 0.3954 0.056 Uiso 1 1 calc R . .
C159 C 2.0734(7) -0.6383(10) 0.4492(5) 0.067(4) Uani 1 1 d . . .
H159 H 2.1042 -0.6595 0.4633 0.080 Uiso 1 1 calc R . .
C160 C 2.0639(7) -0.5712(10) 0.4695(4) 0.064(4) Uani 1 1 d . . .
H160 H 2.0884 -0.5467 0.4971 0.077 Uiso 1 1 calc R . .
C161 C 2.0182(7) -0.5414(8) 0.4485(4) 0.055(3) Uani 1 1 d . . .
H161 H 2.0112 -0.4960 0.4619 0.066 Uiso 1 1 calc R . .
C162 C 1.9823(6) -0.5772(6) 0.4082(3) 0.044(2) Uani 1 1 d . . .
H162 H 1.9508 -0.5562 0.3943 0.052 Uiso 1 1 calc R . .
C163 C 1.7755(6) -0.7703(7) 0.0823(3) 0.043(3) Uani 1 1 d . . .
C164 C 1.7937(7) -0.7205(7) 0.0540(3) 0.048(3) Uani 1 1 d . . .
H164 H 1.8222 -0.6677 0.0639 0.058 Uiso 1 1 calc R . .
C165 C 1.7695(9) -0.7492(10) 0.0115(4) 0.064(4) Uani 1 1 d . . .
H165 H 1.7815 -0.7155 -0.0077 0.077 Uiso 1 1 calc R . .
C166 C 1.7289(8) -0.8251(10) -0.0036(4) 0.063(4) Uani 1 1 d . . .
H166 H 1.7123 -0.8439 -0.0328 0.076 Uiso 1 1 calc R . .
C167 C 1.7121(8) -0.8747(8) 0.0248(4) 0.057(3) Uani 1 1 d . . .
H167 H 1.6850 -0.9277 0.0148 0.069 Uiso 1 1 calc R . .
C168 C 1.7353(6) -0.8460(7) 0.0678(4) 0.049(3) Uani 1 1 d . . .
H168 H 1.7229 -0.8795 0.0871 0.059 Uiso 1 1 calc R . .
C169 C 1.5589(6) -0.9245(6) 0.1102(3) 0.039(2) Uani 1 1 d . . .
C170 C 1.5650(7) -0.8610(7) 0.0929(3) 0.048(3) Uani 1 1 d . . .
H170 H 1.6021 -0.8125 0.1054 0.058 Uiso 1 1 calc R . .
C171 C 1.5158(9) -0.8689(9) 0.0566(5) 0.061(4) Uani 1 1 d . . .
H171 H 1.5179 -0.8255 0.0454 0.073 Uiso 1 1 calc R . .
C172 C 1.4635(10) -0.9420(13) 0.0370(6) 0.087(7) Uani 1 1 d . . .
H172 H 1.4300 -0.9474 0.0127 0.104 Uiso 1 1 calc R . .
C173 C 1.4606(12) -1.0073(11) 0.0531(6) 0.089(6) Uani 1 1 d . . .
H173 H 1.4278 -1.0570 0.0394 0.107 Uiso 1 1 calc R . .
C174 C 1.5086(9) -0.9950(9) 0.0905(5) 0.075(5) Uani 1 1 d . . .
H174 H 1.5061 -1.0376 0.1027 0.090 Uiso 1 1 calc R . .
C175 C 1.7787(5) -0.6183(6) 0.4258(3) 0.035(2) Uani 1 1 d . . .
C176 C 1.8179(5) -0.6618(6) 0.4389(3) 0.039(2) Uani 1 1 d . . .
H176 H 1.8379 -0.6909 0.4189 0.047 Uiso 1 1 calc R . .
C177 C 1.8282(7) -0.6630(7) 0.4818(4) 0.052(3) Uani 1 1 d . . .
H177 H 1.8572 -0.6911 0.4910 0.062 Uiso 1 1 calc R . .
C178 C 1.7960(7) -0.6231(8) 0.5112(4) 0.054(3) Uani 1 1 d . . .
H178 H 1.8018 -0.6248 0.5402 0.065 Uiso 1 1 calc R . .
C179 C 1.7551(8) -0.5807(9) 0.4973(4) 0.058(3) Uani 1 1 d . . .
H179 H 1.7324 -0.5539 0.5170 0.069 Uiso 1 1 calc R . .
C180 C 1.7471(6) -0.5774(7) 0.4547(3) 0.042(2) Uani 1 1 d . . .
H180 H 1.7203 -0.5474 0.4455 0.051 Uiso 1 1 calc R . .
O1 O 1.5981(11) -0.6973(13) -0.2696(7) 0.164(7) Uiso 1 1 d D . .
C181 C 1.627(2) -0.7613(15) -0.2650(10) 0.212(17) Uiso 1 1 d D . .
H181 H 1.5836 -0.8085 -0.2643 0.255 Uiso 1 1 calc R . .
H181' H 1.6553 -0.7719 -0.2892 0.255 Uiso 1 1 calc R . .
C182 C 1.6763(11) -0.7387(11) -0.2278(6) 0.086(4) Uiso 1 1 d D . .
H182 H 1.7239 -0.7499 -0.2327 0.103 Uiso 1 1 calc R . .
H182' H 1.6509 -0.7667 -0.2063 0.103 Uiso 1 1 calc R . .
C183 C 1.6957(11) -0.6544(11) -0.2127(6) 0.097(5) Uiso 1 1 d D . .
H183 H 1.6810 -0.6439 -0.1840 0.116 Uiso 1 1 calc R . .
H183' H 1.7516 -0.6270 -0.2121 0.116 Uiso 1 1 calc R . .
C184 C 1.6548(9) -0.6310(9) -0.2406(5) 0.070(3) Uiso 1 1 d D . .
H184 H 1.6908 -0.5985 -0.2570 0.084 Uiso 1 1 calc R . .
H184' H 1.6278 -0.6002 -0.2247 0.084 Uiso 1 1 calc R . .
O2 O 1.3742(18) -0.254(2) 0.4467(9) 0.268(15) Uiso 1 1 d D . .
C185 C 1.3781(13) -0.2592(15) 0.3993(8) 0.109(6) Uiso 1 1 d D . .
H185 H 1.4215 -0.2155 0.3940 0.131 Uiso 1 1 calc R . .
H185' H 1.3862 -0.3069 0.3869 0.131 Uiso 1 1 calc R . .
C186 C 1.3091(18) -0.259(3) 0.3813(8) 0.227(19) Uiso 1 1 d D . .
H186 H 1.2811 -0.3082 0.3620 0.272 Uiso 1 1 calc R . .
H186' H 1.3191 -0.2177 0.3650 0.272 Uiso 1 1 calc R . .
C187 C 1.2621(10) -0.2455(12) 0.4164(6) 0.082(4) Uiso 1 1 d D . .
H187 H 1.2353 -0.2106 0.4110 0.098 Uiso 1 1 calc R . .
H187' H 1.2236 -0.2942 0.4201 0.098 Uiso 1 1 calc R . .
C188 C 1.3166(16) -0.2129(16) 0.4513(7) 0.145(9) Uiso 1 1 d D . .
H188 H 1.2920 -0.2196 0.4775 0.174 Uiso 1 1 calc R . .
H188' H 1.3425 -0.1577 0.4524 0.174 Uiso 1 1 calc R . .
O3 O 2.093(2) -1.1399(16) 0.0557(11) 0.299(18) Uiso 1 1 d D . .
C189 C 2.1443(14) -1.1100(14) 0.0970(8) 0.109(6) Uiso 1 1 d D . .
H189 H 2.1135 -1.1067 0.1209 0.130 Uiso 1 1 calc R . .
H189' H 2.1730 -1.1440 0.1009 0.130 Uiso 1 1 calc R . .
C190 C 2.1944(14) -1.0385(16) 0.0946(10) 0.143(9) Uiso 1 1 d D . .
H190 H 2.2438 -1.0419 0.0862 0.172 Uiso 1 1 calc R . .
H190' H 2.2047 -1.0040 0.1225 0.172 Uiso 1 1 calc R . .
C191 C 2.1595(18) -1.0073(17) 0.0629(11) 0.160(11) Uiso 1 1 d D . .
H191 H 2.1451 -0.9644 0.0770 0.193 Uiso 1 1 calc R . .
H191' H 2.1963 -0.9891 0.0426 0.193 Uiso 1 1 calc R . .
C192 C 2.0944(16) -1.0680(18) 0.0425(10) 0.142(9) Uiso 1 1 d D . .
H192 H 2.0954 -1.0740 0.0116 0.170 Uiso 1 1 calc R . .
H192' H 2.0474 -1.0572 0.0496 0.170 Uiso 1 1 calc R . .
O4 O 1.7640(12) -1.1164(15) 0.4967(8) 0.153(7) Uiso 1 1 d D . .
C193 C 1.810(2) -1.1621(17) 0.4760(14) 0.212(17) Uiso 1 1 d D . .
H193 H 1.8258 -1.1892 0.4961 0.255 Uiso 1 1 calc R . .
H193' H 1.7787 -1.2003 0.4513 0.255 Uiso 1 1 calc R . .
C194 C 1.875(2) -1.112(2) 0.4635(12) 0.192(15) Uiso 1 1 d D . .
H194 H 1.8666 -1.1128 0.4330 0.231 Uiso 1 1 calc R . .
H194' H 1.9201 -1.1257 0.4690 0.231 Uiso 1 1 calc R . .
C195 C 1.8864(16) -1.0336(17) 0.4885(11) 0.155(10) Uiso 1 1 d D . .
H195 H 1.9349 -1.0143 0.5076 0.185 Uiso 1 1 calc R . .
H195' H 1.8895 -0.9977 0.4693 0.185 Uiso 1 1 calc R . .
C196 C 1.8245(16) -1.0392(16) 0.5115(10) 0.153(10) Uiso 1 1 d D . .
H196 H 1.8034 -0.9992 0.5077 0.184 Uiso 1 1 calc R . .
H196' H 1.8414 -1.0318 0.5419 0.184 Uiso 1 1 calc R . .
O5 O 1.6915(11) -0.3833(14) 0.0548(7) 0.138(6) Uiso 1 1 d D . .
C197 C 1.6289(18) -0.4611(16) 0.0419(12) 0.180(13) Uiso 1 1 d D . .
H197 H 1.6238 -0.4800 0.0111 0.217 Uiso 1 1 calc R . .
H197' H 1.6403 -0.4984 0.0565 0.217 Uiso 1 1 calc R . .
C198 C 1.5620(19) -0.450(2) 0.0541(18) 0.25(2) Uiso 1 1 d D . .
H198 H 1.5520 -0.4624 0.0821 0.301 Uiso 1 1 calc R . .
H198' H 1.5171 -0.4821 0.0335 0.301 Uiso 1 1 calc R . .
C199 C 1.576(2) -0.367(2) 0.0557(15) 0.188(14) Uiso 1 1 d D . .
H199 H 1.5352 -0.3606 0.0373 0.226 Uiso 1 1 calc R . .
H199' H 1.5760 -0.3400 0.0848 0.226 Uiso 1 1 calc R . .
C200 C 1.647(2) -0.337(3) 0.041(2) 0.41(5) Uiso 1 1 d D . .
H200 H 1.6729 -0.2825 0.0545 0.487 Uiso 1 1 calc R . .
H200' H 1.6420 -0.3428 0.0105 0.487 Uiso 1 1 calc R . .
O6 O 1.354(2) -0.560(2) 0.1099(13) 0.201(10) Uiso 1 1 d . . .
C201 C 1.368(2) -0.476(3) 0.1037(15) 0.149(10) Uiso 1 1 d . . .
C202 C 1.303(2) -0.492(2) 0.0735(13) 0.077(7) Uiso 0.50 1 d P . .
C02B C 1.359(3) -0.490(4) 0.056(2) 0.107(12) Uiso 0.50 1 d P . .
C203 C 1.279(3) -0.562(4) 0.049(2) 0.212(17) Uiso 1 1 d . . .
C204 C 1.312(7) -0.632(8) 0.056(4) 0.42(5) Uiso 1 1 d . . .

loop_
_atom_site_aniso_label
_atom_site_aniso_U_11
_atom_site_aniso_U_22
_atom_site_aniso_U_33
_atom_site_aniso_U_23
_atom_site_aniso_U_13
_atom_site_aniso_U_12
Cu1 0.0300(5) 0.0398(6) 0.0421(7) 0.0017(7) 0.0025(5) 0.0127(5)
Cu2 0.0326(5) 0.0331(6) 0.0383(6) 0.0022(6) 0.0039(5) 0.0060(4)
Cu3 0.0460(6) 0.0362(6) 0.0428(7) 0.0150(6) 0.0147(5) 0.0195(5)
Cu4 0.0355(5) 0.0313(6) 0.0566(8) 0.0119(7) -0.0025(6) 0.0101(5)
Cu5 0.0304(5) 0.0416(6) 0.0428(6) 0.0161(6) 0.0109(5) 0.0162(5)
Cu6 0.0275(5) 0.0416(6) 0.0528(8) 0.0158(7) 0.0013(5) 0.0065(5)
Cu7 0.0450(6) 0.0332(6) 0.0412(7) 0.0075(7) -0.0005(5) 0.0152(5)
Cu8 0.0337(5) 0.0391(6) 0.0373(6) 0.0110(6) 0.0045(5) 0.0040(5)
Cu9 0.0312(5) 0.0425(6) 0.0401(6) 0.0041(7) -0.0005(5) 0.0159(5)
Cu10 0.0290(5) 0.0338(5) 0.0425(6) 0.0113(6) 0.0022(5) 0.0097(4)
Cu11 0.0333(5) 0.0371(6) 0.0378(6) 0.0098(6) 0.0042(5) 0.0143(5)
Cu12 0.0293(5) 0.0345(5) 0.0395(6) 0.0101(6) 0.0035(5) 0.0083(4)
Cu13 0.0294(5) 0.0362(6) 0.0419(6) 0.0076(6) 0.0032(5) 0.0108(4)
Cu14 0.0306(5) 0.0385(6) 0.0393(6) 0.0088(6) 0.0025(5) 0.0113(5)
Cu15 0.0265(4) 0.0345(5) 0.0367(6) 0.0070(6) 0.0035(4) 0.0091(4)
Se1 0.0281(4) 0.0381(5) 0.0397(5) 0.0022(5) 0.0021(4) 0.0108(4)
Se2 0.0379(4) 0.0327(5) 0.0560(7) 0.0107(6) -0.0095(5) 0.0046(4)
Se3 0.0538(5) 0.0421(5) 0.0422(5) 0.0179(5) 0.0183(5) 0.0251(4)
Se4 0.0316(4) 0.0343(4) 0.0439(5) 0.0135(5) 0.0017(4) 0.0077(3)
Se5 0.0344(4) 0.0424(5) 0.0430(5) 0.0101(6) 0.0029(4) 0.0183(4)
Se6 0.0289(4) 0.0298(4) 0.0364(4) 0.0093(4) 0.0048(3) 0.0089(3)
Se7 0.0258(4) 0.0370(4) 0.0375(5) 0.0081(5) 0.0016(4) 0.0092(3)
Se8 0.0303(4) 0.0391(5) 0.0337(5) 0.0063(5) 0.0025(4) 0.0126(4)
Se9 0.0304(4) 0.0359(5) 0.0402(5) 0.0052(5) -0.0011(4) 0.0078(4)
Se10 0.0279(4) 0.0362(4) 0.0361(5) 0.0088(5) 0.0047(4) 0.0101(3)
Se11 0.0240(3) 0.0340(4) 0.0395(5) 0.0107(5) 0.0045(3) 0.0094(3)
Se12 0.0289(4) 0.0313(4) 0.0398(5) 0.0076(5) 0.0024(4) 0.0120(3)
P1 0.0385(12) 0.0423(14) 0.0424(14) 0.0027(15) 0.0046(12) 0.0171(11)
P2 0.0291(10) 0.0324(11) 0.0415(13) 0.0040(13) 0.0026(10) 0.0060(9)
P3 0.0455(12) 0.0377(12) 0.0433(14) 0.0159(14) 0.0150(11) 0.0206(11)
P4 0.0412(12) 0.0300(12) 0.0532(16) 0.0101(15) -0.0040(12) 0.0120(10)
P5 0.0262(9) 0.0353(11) 0.0380(12) 0.0109(12) 0.0058(9) 0.0108(9)
P6 0.0280(10) 0.0353(12) 0.0505(15) 0.0086(14) 0.0019(11) 0.0075(9)
S1 0.086(3) 0.103(4) 0.085(3) 0.039(3) 0.036(3) 0.030(3)
S2 0.0473(15) 0.063(2) 0.104(3) 0.032(3) 0.0038(19) 0.0246(16)
S3 0.096(3) 0.060(3) 0.164(8) 0.008(5) -0.069(4) 0.008(3)
S4 0.081(2) 0.088(3) 0.091(3) 0.055(3) 0.003(2) -0.001(2)
S5 0.078(2) 0.058(2) 0.061(2) 0.008(2) 0.0220(19) 0.0349(18)
S6 0.0404(13) 0.070(2) 0.061(2) -0.001(2) -0.0140(16) 0.0161(15)
S7 0.103(4) 0.097(5) 0.127(6) -0.007(6) -0.016(4) 0.069(4)
S8 0.072(2) 0.081(2) 0.0547(18) 0.020(2) 0.0316(18) 0.034(2)
S9 0.118(4) 0.064(3) 0.074(3) 0.007(3) -0.021(3) 0.006(3)
S10 0.098(4) 0.093(5) 0.070(3) -0.045(5) -0.017(4) 0.040(4)
S11 0.063(2) 0.083(4) 0.136(7) -0.037(6) -0.046(4) 0.025(3)
S12 0.179(5) 0.054(2) 0.087(3) 0.035(3) 0.033(4) 0.007(3)
S13 0.068(2) 0.125(4) 0.182(5) 0.123(4) 0.048(3) 0.044(2)
S14 0.0608(17) 0.0437(15) 0.060(2) 0.0001(19) 0.0094(17) 0.0171(14)
S15 0.0360(12) 0.067(2) 0.0550(19) -0.010(2) -0.0139(15) 0.0180(15)
S16 0.101(3) 0.0463(19) 0.059(2) -0.008(2) -0.027(2) 0.020(2)
S17 0.138(4) 0.084(3) 0.061(3) 0.017(3) 0.043(3) 0.030(3)
S18 0.082(3) 0.116(4) 0.101(3) 0.057(4) 0.024(3) 0.065(3)
C1 0.038(5) 0.044(6) 0.047(6) -0.005(7) 0.001(5) 0.005(5)
C2 0.052(7) 0.105(13) 0.053(8) 0.021(10) 0.016(7) 0.041(8)
C3 0.061(9) 0.131(18) 0.080(12) 0.037(15) 0.030(10) 0.045(11)
C4 0.056(7) 0.070(9) 0.056(8) 0.015(9) 0.015(7) 0.014(7)
C5 0.075(9) 0.075(10) 0.072(10) 0.026(11) 0.026(9) 0.027(8)
C6 0.058(7) 0.065(8) 0.064(8) 0.020(9) 0.028(7) 0.028(7)
C7 0.093(15) 0.17(3) 0.10(2) 0.04(2) 0.036(16) 0.025(17)
C8 0.036(5) 0.048(6) 0.049(6) 0.004(7) 0.006(5) 0.018(5)
C9 0.064(7) 0.051(7) 0.055(7) 0.002(8) -0.003(7) 0.036(6)
C10 0.061(7) 0.063(9) 0.071(10) 0.014(10) -0.005(7) 0.026(7)
C11 0.044(6) 0.053(7) 0.091(11) 0.030(9) 0.017(7) 0.024(6)
C12 0.065(8) 0.050(8) 0.078(11) -0.004(10) 0.001(9) 0.035(7)
C13 0.087(11) 0.066(10) 0.060(9) 0.006(10) 0.012(9) 0.047(9)
C14 0.063(8) 0.068(10) 0.082(12) 0.016(12) -0.014(8) 0.020(8)
C15 0.038(5) 0.049(6) 0.065(8) 0.013(8) 0.005(6) 0.021(5)
C16 0.038(5) 0.041(6) 0.045(6) -0.010(7) -0.008(5) 0.010(5)
C17 0.035(5) 0.051(7) 0.086(11) 0.012(9) -0.009(6) 0.019(5)
C18 0.056(7) 0.052(8) 0.080(11) 0.008(10) -0.024(8) 0.014(6)
C19 0.074(10) 0.051(8) 0.062(10) -0.020(11) -0.004(9) 0.011(7)
C20 0.068(9) 0.077(11) 0.065(10) 0.011(11) 0.015(9) 0.023(8)
C22 0.033(4) 0.043(6) 0.045(6) 0.011(6) 0.005(4) 0.007(4)
C23 0.052(6) 0.053(8) 0.074(10) 0.023(9) -0.002(7) 0.007(6)
C24 0.058(6) 0.052(7) 0.071(10) 0.026(9) 0.000(7) -0.004(6)
C25 0.048(6) 0.062(8) 0.069(9) 0.028(9) 0.008(6) 0.007(6)
C26 0.043(5) 0.063(8) 0.041(6) 0.010(7) 0.001(5) 0.019(6)
C27 0.045(5) 0.046(6) 0.061(8) 0.014(7) 0.013(6) 0.020(5)
C28 0.091(11) 0.119(17) 0.069(11) 0.048(14) 0.007(10) 0.016(11)
C29 0.034(4) 0.037(5) 0.050(6) 0.007(6) 0.006(4) 0.010(4)
C30 0.036(5) 0.040(5) 0.044(6) -0.009(6) -0.002(5) 0.007(4)
C31 0.051(6) 0.046(6) 0.040(6) -0.002(7) 0.001(5) 0.018(5)
C32 0.049(5) 0.037(5) 0.045(6) 0.009(6) 0.008(5) 0.016(4)
C33 0.051(6) 0.040(6) 0.058(7) 0.007(7) 0.016(6) 0.017(5)
C34 0.039(5) 0.032(5) 0.044(6) -0.007(6) 0.003(5) 0.004(4)
C35 0.078(11) 0.086(13) 0.123(18) 0.014(15) 0.056(14) 0.035(11)
C36 0.023(4) 0.048(6) 0.054(6) 0.017(6) 0.005(4) 0.010(4)
C37 0.043(5) 0.045(6) 0.054(7) 0.010(7) 0.014(5) 0.022(5)
C38 0.041(5) 0.051(6) 0.038(5) 0.001(6) 0.002(5) 0.020(5)
C39 0.035(5) 0.053(7) 0.053(7) 0.002(7) -0.003(5) 0.014(5)
C40 0.036(5) 0.057(7) 0.052(7) 0.010(7) -0.002(5) 0.014(5)
C41 0.032(4) 0.052(6) 0.046(6) 0.008(6) 0.006(5) 0.013(4)
C42 0.042(6) 0.113(16) 0.116(16) 0.043(16) 0.015(10) 0.037(10)
C43 0.054(6) 0.049(6) 0.051(6) 0.024(6) 0.021(5) 0.029(5)
C44 0.063(7) 0.044(7) 0.092(11) 0.021(9) 0.013(8) 0.031(6)
C45 0.086(11) 0.063(10) 0.112(16) 0.030(13) 0.006(11) 0.042(9)
C46 0.081(10) 0.083(11) 0.079(10) 0.034(11) 0.029(9) 0.061(10)
C47 0.056(7) 0.088(12) 0.104(14) 0.050(14) 0.009(9) 0.018(8)
C48 0.059(7) 0.065(9) 0.096(12) 0.036(11) 0.011(8) 0.028(7)
C50 0.040(4) 0.040(5) 0.045(6) 0.018(6) 0.007(4) 0.010(4)
C51 0.060(6) 0.073(8) 0.047(6) 0.032(7) 0.018(6) 0.033(6)
C52 0.069(8) 0.078(9) 0.058(7) 0.034(9) 0.029(7) 0.039(7)
C53 0.044(5) 0.063(7) 0.049(6) 0.019(7) 0.016(5) 0.017(5)
C54 0.038(5) 0.051(6) 0.049(6) 0.015(6) 0.012(5) 0.019(5)
C55 0.040(5) 0.044(5) 0.047(6) 0.019(6) 0.014(4) 0.017(4)
C56 0.121(16) 0.15(2) 0.056(9) 0.036(14) 0.046(11) 0.076(16)
C57 0.057(6) 0.040(6) 0.051(7) 0.013(7) 0.009(5) 0.021(5)
C58 0.047(6) 0.061(8) 0.079(11) 0.018(10) 0.016(7) 0.011(6)
C59 0.065(8) 0.058(9) 0.096(14) 0.016(12) 0.014(10) 0.017(7)
C60 0.090(10) 0.056(9) 0.064(10) 0.018(10) -0.012(8) 0.020(8)
C61 0.115(13) 0.050(8) 0.048(8) 0.012(9) 0.009(8) 0.019(8)
C62 0.095(10) 0.047(7) 0.050(7) 0.011(8) 0.022(8) 0.029(7)
C64 0.049(5) 0.039(5) 0.047(6) 0.010(6) -0.003(5) 0.012(5)
C65 0.090(11) 0.077(11) 0.065(10) 0.013(11) 0.001(9) 0.057(10)
C66 0.109(13) 0.081(13) 0.057(9) 0.000(12) -0.020(9) 0.058(12)
C67 0.102(12) 0.054(8) 0.058(9) 0.009(9) 0.004(9) 0.039(8)
C68 0.056(7) 0.054(8) 0.070(9) 0.011(9) 0.008(7) 0.024(6)
C69 0.045(6) 0.043(6) 0.083(10) 0.016(8) -0.003(6) 0.019(5)
C71 0.045(5) 0.044(6) 0.060(8) 0.009(8) -0.007(6) 0.021(5)
C72 0.081(9) 0.047(8) 0.067(10) 0.006(10) -0.034(8) 0.016(7)
C73 0.073(9) 0.062(10) 0.098(15) 0.020(13) -0.039(10) 0.009(8)
C74 0.077(10) 0.045(9) 0.100(17) -0.026(14) -0.061(11) 0.018(8)
C75 0.036(5) 0.062(9) 0.113(15) 0.021(13) -0.010(8) 0.013(6)
C76 0.039(5) 0.050(7) 0.074(10) 0.012(9) -0.001(6) 0.016(5)
C78 0.057(6) 0.031(5) 0.044(6) 0.006(6) -0.006(5) 0.010(5)
C79 0.117(12) 0.028(6) 0.071(10) 0.013(8) 0.026(9) 0.018(6)
C80 0.131(14) 0.029(6) 0.078(12) 0.008(9) 0.034(11) 0.008(7)
C81 0.099(10) 0.044(7) 0.062(9) 0.022(9) 0.003(8) 0.013(7)
C82 0.097(11) 0.057(8) 0.070(10) 0.031(10) 0.023(9) 0.031(8)
C83 0.087(9) 0.046(7) 0.072(10) 0.025(9) 0.024(8) 0.022(7)
C84 0.112(14) 0.099(15) 0.093(14) 0.050(15) 0.038(13) 0.042(12)
C85 0.031(4) 0.042(5) 0.050(6) 0.017(6) 0.010(4) 0.016(4)
C86 0.053(6) 0.079(9) 0.102(11) 0.057(10) 0.041(8) 0.038(7)
C87 0.048(6) 0.090(11) 0.124(14) 0.068(13) 0.032(8) 0.036(8)
C88 0.052(6) 0.089(10) 0.119(12) 0.079(11) 0.041(8) 0.041(7)
C89 0.038(5) 0.047(5) 0.057(7) 0.022(6) 0.019(5) 0.013(4)
C90 0.028(4) 0.041(5) 0.059(7) 0.017(6) 0.007(4) 0.013(4)
C91 0.054(6) 0.068(8) 0.095(11) 0.044(10) 0.025(7) 0.015(6)
C92 0.023(3) 0.046(5) 0.044(5) 0.020(5) 0.010(4) 0.017(4)
C93 0.036(4) 0.051(6) 0.046(6) 0.023(6) 0.010(4) 0.019(4)
C94 0.045(5) 0.039(5) 0.052(7) 0.011(6) 0.012(5) 0.018(5)
C95 0.040(5) 0.034(5) 0.043(6) 0.000(6) 0.009(5) 0.013(4)
C96 0.050(6) 0.044(6) 0.045(6) 0.010(7) 0.013(5) 0.013(5)
C97 0.040(5) 0.038(5) 0.031(5) 0.004(5) 0.003(4) 0.006(4)
C98 0.056(7) 0.053(8) 0.070(11) -0.016(11) -0.017(8) 0.007(7)
C99 0.036(4) 0.048(5) 0.051(6) 0.023(6) 0.009(4) 0.014(4)
C100 0.030(4) 0.048(6) 0.037(5) -0.014(6) -0.008(5) 0.014(5)
C101 0.031(5) 0.054(7) 0.046(6) -0.010(7) -0.001(5) 0.019(5)
C102 0.038(5) 0.043(6) 0.038(6) -0.005(6) -0.005(5) 0.009(4)
C103 0.055(8) 0.076(12) 0.089(13) -0.042(14) -0.013(11) 0.047(10)
C104 0.049(7) 0.071(10) 0.073(10) -0.024(11) -0.010(8) 0.047(8)
C105 0.028(4) 0.061(8) 0.066(8) -0.002(9) -0.004(6) 0.021(5)
C106 0.031(4) 0.042(5) 0.049(6) 0.015(6) 0.008(4) 0.012(4)
C107 0.032(4) 0.044(6) 0.051(7) -0.003(7) -0.004(5) 0.009(4)
C108 0.046(6) 0.053(7) 0.050(7) 0.004(8) -0.009(6) 0.009(5)
C109 0.067(7) 0.041(6) 0.045(6) 0.009(7) -0.003(6) 0.014(5)
C110 0.065(8) 0.052(8) 0.066(10) -0.017(10) -0.017(8) 0.027(7)
C111 0.039(5) 0.051(7) 0.069(9) -0.003(9) -0.010(6) 0.023(5)
C113 0.030(4) 0.039(5) 0.047(6) 0.005(6) -0.001(4) 0.012(4)
C114 0.118(14) 0.057(9) 0.064(11) 0.006(10) 0.031(11) -0.001(9)
C115 0.151(19) 0.059(10) 0.074(12) 0.012(12) 0.053(14) 0.026(12)
C116 0.057(7) 0.066(9) 0.057(8) 0.019(9) 0.016(6) 0.025(7)
C117 0.053(6) 0.058(8) 0.061(8) 0.021(8) 0.016(6) 0.013(6)
C118 0.040(5) 0.044(6) 0.054(7) 0.011(7) 0.010(5) 0.008(5)
C119 0.15(2) 0.12(2) 0.11(2) 0.05(2) 0.051(18) 0.036(17)
C120 0.027(4) 0.035(5) 0.049(6) 0.001(6) -0.001(4) 0.002(4)
C121 0.040(5) 0.041(5) 0.041(6) -0.004(6) 0.001(5) 0.009(4)
C122 0.039(5) 0.048(6) 0.045(6) -0.010(7) -0.003(5) 0.016(5)
C123 0.061(7) 0.071(9) 0.069(9) 0.031(10) 0.007(7) 0.030(7)
C124 0.067(8) 0.086(11) 0.083(11) 0.043(12) 0.025(8) 0.030(8)
C125 0.048(6) 0.106(13) 0.117(14) 0.072(13) 0.037(9) 0.044(8)
C126 0.088(12) 0.100(16) 0.070(11) 0.009(14) -0.001(10) 0.060(13)
C127 0.033(4) 0.034(5) 0.041(6) -0.004(6) 0.005(5) 0.008(4)
C128 0.033(5) 0.051(7) 0.066(8) 0.006(8) 0.005(6) 0.012(5)
C129 0.031(5) 0.046(6) 0.091(12) 0.003(9) 0.011(7) -0.001(5)
C130 0.043(6) 0.075(9) 0.086(11) 0.032(10) 0.026(7) 0.007(6)
C131 0.064(8) 0.062(9) 0.074(10) 0.025(10) 0.015(8) 0.003(7)
C132 0.046(5) 0.059(7) 0.044(6) 0.011(7) 0.010(5) 0.012(5)
C133 0.034(5) 0.063(8) 0.082(10) 0.038(9) -0.006(6) 0.004(5)
C134 0.073(9) 0.074(11) 0.134(18) 0.065(14) 0.004(10) 0.007(8)
C135 0.072(9) 0.108(15) 0.117(16) 0.077(16) 0.014(10) 0.024(10)
C137 0.076(10) 0.126(19) 0.039(8) 0.008(12) -0.007(8) -0.023(10)
C138 0.048(7) 0.077(11) 0.048(8) 0.005(9) -0.005(6) -0.015(6)
C139 0.098(11) 0.122(13) 0.057(7) 0.051(10) 0.046(8) 0.094(11)
C145 0.042(5) 0.041(5) 0.043(5) 0.014(6) -0.003(4) 0.012(4)
C146 0.057(6) 0.048(6) 0.046(6) 0.012(7) 0.007(5) 0.021(5)
C147 0.081(9) 0.064(8) 0.060(8) 0.032(9) 0.015(7) 0.030(7)
C148 0.069(7) 0.059(8) 0.053(7) 0.020(8) -0.007(6) 0.022(7)
C149 0.047(6) 0.064(9) 0.061(8) 0.015(9) -0.018(6) 0.008(6)
C150 0.044(5) 0.044(6) 0.062(8) 0.020(7) -0.004(5) 0.008(5)
C151 0.046(5) 0.046(6) 0.035(5) 0.004(6) -0.006(5) 0.013(5)
C152 0.057(7) 0.080(12) 0.062(9) 0.004(11) -0.017(7) 0.033(8)
C153 0.063(8) 0.14(2) 0.108(15) 0.064(18) -0.004(10) 0.053(12)
C154 0.091(11) 0.091(13) 0.066(10) 0.037(12) -0.013(8) 0.029(10)
C155 0.085(9) 0.075(10) 0.043(7) 0.021(9) 0.004(7) 0.028(8)
C156 0.055(6) 0.066(8) 0.050(7) 0.023(8) 0.004(6) 0.029(6)
C157 0.032(4) 0.036(5) 0.020(4) -0.006(5) -0.008(3) 0.000(4)
C158 0.037(5) 0.060(7) 0.042(6) 0.010(7) -0.004(5) 0.016(5)
C159 0.046(6) 0.094(12) 0.060(9) 0.029(10) 0.004(6) 0.018(7)
C160 0.039(5) 0.095(12) 0.032(6) -0.004(9) -0.012(5) -0.001(7)
C161 0.045(6) 0.063(8) 0.052(7) 0.004(8) 0.012(6) 0.015(6)
C162 0.041(5) 0.043(6) 0.035(5) -0.004(6) 0.003(5) 0.005(4)
C163 0.041(5) 0.053(7) 0.037(6) 0.012(7) 0.000(5) 0.017(5)
C164 0.059(6) 0.053(7) 0.031(6) 0.007(7) 0.001(5) 0.019(6)
C165 0.076(8) 0.073(10) 0.041(7) 0.016(10) 0.002(7) 0.021(8)
C166 0.062(8) 0.085(12) 0.041(8) 0.006(11) -0.001(7) 0.028(8)
C167 0.061(7) 0.049(8) 0.033(7) -0.017(8) -0.018(6) -0.002(6)
C168 0.042(5) 0.052(7) 0.047(7) 0.006(8) 0.001(5) 0.012(5)
C169 0.036(4) 0.044(6) 0.025(4) -0.008(6) -0.010(4) 0.008(4)
C170 0.053(6) 0.052(7) 0.041(6) 0.008(7) -0.004(5) 0.022(5)
C171 0.067(8) 0.069(10) 0.054(8) 0.007(10) -0.005(7) 0.038(8)
C172 0.072(9) 0.107(17) 0.068(12) 0.023(15) -0.027(9) 0.019(11)
C173 0.105(13) 0.058(11) 0.057(11) -0.011(13) -0.042(10) -0.012(9)
C174 0.080(9) 0.054(9) 0.060(10) 0.007(10) -0.035(8) -0.006(7)
C175 0.022(3) 0.045(5) 0.034(5) 0.006(5) -0.001(4) 0.009(4)
C176 0.036(4) 0.041(5) 0.040(5) 0.011(6) -0.003(4) 0.013(4)
C177 0.063(7) 0.052(7) 0.043(6) 0.017(7) -0.001(5) 0.021(6)
C178 0.064(7) 0.058(8) 0.035(6) 0.001(7) -0.002(6) 0.020(6)
C179 0.068(8) 0.066(9) 0.043(7) 0.006(8) 0.010(7) 0.031(7)
C180 0.034(5) 0.051(6) 0.045(6) 0.005(6) 0.002(5) 0.022(5)

loop_
_atom_type_symbol
_atom_type_description
_atom_type_scat_dispersion_real
_atom_type_scat_dispersion_imag
_atom_type_scat_source
C C 0.0033 0.0016 'International Tables Vol C Tables 4.2.6.8 and 6.1.1.4'
H H 0.0000 0.0000 'International Tables Vol C Tables 4.2.6.8 and 6.1.1.4'
P P 0.1023 0.0942 'International Tables Vol C Tables 4.2.6.8 and 6.1.1.4'
S S 0.1246 0.1234 'International Tables Vol C Tables 4.2.6.8 and 6.1.1.4'
Cu Cu 0.3201 1.2651 'International Tables Vol C Tables 4.2.6.8 and 6.1.1.4'
Se Se -0.0929 2.2259 'International Tables Vol C Tables 4.2.6.8 and 6.1.1.4'
O O 0.0106 0.0060 'International Tables Vol C Tables 4.2.6.8 and 6.1.1.4'

loop_
_geom_angle_atom_site_label_1
_geom_angle_atom_site_label_2
_geom_angle_atom_site_label_3
_geom_angle
_geom_angle_site_symmetry_1
_geom_angle_site_symmetry_3
_geom_angle_publ_flag
P1 Cu1 Se1 117.08(9) . . ?
P1 Cu1 Se8 115.31(9) . . ?
Se1 Cu1 Se8 108.98(6) . . ?
P1 Cu1 Cu13 113.07(10) . . ?
Se1 Cu1 Cu13 128.62(7) . . ?
Se8 Cu1 Cu13 55.49(4) . . ?
P1 Cu1 Se12 108.82(7) . . ?
Se1 Cu1 Se12 96.96(6) . . ?
Se8 Cu1 Se12 107.79(5) . . ?
Cu13 Cu1 Se12 55.71(4) . . ?
P1 Cu1 Cu7 158.70(7) . . ?
Se1 Cu1 Cu7 71.75(6) . . ?
Se8 Cu1 Cu7 76.37(5) . . ?
Cu13 Cu1 Cu7 57.29(5) . . ?
Se12 Cu1 Cu7 49.89(4) . . ?
P2 Cu2 Se1 126.25(8) . . ?
P2 Cu2 Se7 116.82(8) . . ?
Se1 Cu2 Se7 95.57(5) . . ?
P2 Cu2 Cu15 111.55(8) . . ?
Se1 Cu2 Cu15 122.20(6) . . ?
Se7 Cu2 Cu15 54.48(4) . . ?
P2 Cu2 Se6 105.92(8) . . ?
Se1 Cu2 Se6 105.16(6) . . ?
Se7 Cu2 Se6 105.02(5) . . ?
Cu15 Cu2 Se6 53.54(3) . . ?
P2 Cu2 Cu7 154.37(8) . . ?
Se1 Cu2 Cu7 70.41(6) . . ?
Se7 Cu2 Cu7 75.93(5) . . ?
Cu15 Cu2 Cu7 55.85(5) . . ?
Se6 Cu2 Cu7 48.45(4) . . ?
P3 Cu3 Se3 116.85(9) . . ?
P3 Cu3 Se5 119.08(10) . . ?
Se3 Cu3 Se5 104.21(6) . . ?
P3 Cu3 Cu11 110.81(8) . . ?
Se3 Cu3 Cu11 131.75(5) . . ?
Se5 Cu3 Cu11 55.56(5) . . ?
P3 Cu3 Se6 103.70(8) . . ?
Se3 Cu3 Se6 103.01(5) . . ?
Se5 Cu3 Se6 108.71(5) . . ?
Cu11 Cu3 Se6 57.09(5) . . ?
P3 Cu3 Cu8 156.16(8) . . ?
Se3 Cu3 Cu8 73.84(5) . . ?
Se5 Cu3 Cu8 74.93(5) . . ?
Cu11 Cu3 Cu8 59.16(4) . . ?
Se6 Cu3 Cu8 52.46(4) . . ?
P4 Cu4 Se2 117.97(9) . . ?
P4 Cu4 Se4 118.84(10) . . ?
Se2 Cu4 Se4 102.67(6) . . ?
P4 Cu4 Cu10 113.62(9) . . ?
Se2 Cu4 Cu10 127.77(6) . . ?
Se4 Cu4 Cu10 56.32(5) . . ?
P4 Cu4 Se12 105.10(8) . . ?
Se2 Cu4 Se12 101.16(6) . . ?
Se4 Cu4 Se12 109.65(5) . . ?
Cu10 Cu4 Se12 56.73(4) . . ?
P4 Cu4 Cu9 158.05(8) . . ?
Se2 Cu4 Cu9 68.07(5) . . ?
Se4 Cu4 Cu9 77.31(5) . . ?
Cu10 Cu4 Cu9 61.04(5) . . ?
Se12 Cu4 Cu9 53.43(4) . . ?
P5 Cu5 Se3 118.48(7) . . ?
P5 Cu5 Se10 115.88(8) . . ?
Se3 Cu5 Se10 94.22(6) . . ?
P5 Cu5 Se11 108.46(8) . . ?
Se3 Cu5 Se11 112.19(5) . . ?
Se10 Cu5 Se11 106.59(6) . . ?
P5 Cu5 Cu12 114.29(6) . . ?
Se3 Cu5 Cu12 126.68(5) . . ?
Se10 Cu5 Cu12 54.89(4) . . ?
Se11 Cu5 Cu12 54.51(4) . . ?
P5 Cu5 Cu8 160.04(9) . . ?
Se3 Cu5 Cu8 73.94(4) . . ?
Se10 Cu5 Cu8 76.25(5) . . ?
Se11 Cu5 Cu8 51.66(4) . . ?
Cu12 Cu5 Cu8 58.16(4) . . ?
P6 Cu6 Se2 119.05(7) . . ?
P6 Cu6 Se9 115.63(9) . . ?
Se2 Cu6 Se9 96.22(6) . . ?
P6 Cu6 Cu14 115.69(8) . . ?
Se2 Cu6 Cu14 125.16(5) . . ?
Se9 Cu6 Cu14 55.92(5) . . ?
P6 Cu6 Cu9 162.85(11) . . ?
Se2 Cu6 Cu9 68.11(5) . . ?
Se9 Cu6 Cu9 77.06(5) . . ?
Cu14 Cu6 Cu9 60.46(5) . . ?
P6 Cu6 Se11 110.88(10) . . ?
Se2 Cu6 Se11 106.08(6) . . ?
Se9 Cu6 Se11 107.53(5) . . ?
Cu14 Cu6 Se11 54.91(4) . . ?
Cu9 Cu6 Se11 52.46(5) . . ?
Se12 Cu7 Se6 170.58(6) . . ?
Se12 Cu7 Cu13 60.62(5) . . ?
Se6 Cu7 Cu13 116.39(6) . . ?
Se12 Cu7 Cu15 117.34(5) . . ?
Se6 Cu7 Cu15 60.00(5) . . ?
Cu13 Cu7 Cu15 149.36(6) . . ?
Se12 Cu7 Cu8 115.67(6) . . ?
Se6 Cu7 Cu8 54.91(5) . . ?
Cu13 Cu7 Cu8 90.36(6) . . ?
Cu15 Cu7 Cu8 62.08(5) . . ?
Se12 Cu7 Cu10 58.16(5) . . ?
Se6 Cu7 Cu10 118.43(6) . . ?
Cu13 Cu7 Cu10 110.52(5) . . ?
Cu15 Cu7 Cu10 59.18(4) . . ?
Cu8 Cu7 Cu10 88.52(5) . . ?
Se12 Cu7 Cu1 63.26(5) . . ?
Se6 Cu7 Cu1 123.87(5) . . ?
Cu13 Cu7 Cu1 58.30(5) . . ?
Cu15 Cu7 Cu1 151.50(6) . . ?
Cu8 Cu7 Cu1 145.77(6) . . ?
Cu10 Cu7 Cu1 113.81(5) . . ?
Se12 Cu7 Cu11 118.77(7) . . ?
Se6 Cu7 Cu11 57.40(5) . . ?
Cu13 Cu7 Cu11 58.99(5) . . ?
Cu15 Cu7 Cu11 109.08(6) . . ?
Cu8 Cu7 Cu11 56.63(4) . . ?
Cu10 Cu7 Cu11 141.29(5) . . ?
Cu1 Cu7 Cu11 92.58(5) . . ?
Se12 Cu7 Cu9 54.03(4) . . ?
Se6 Cu7 Cu9 116.55(6) . . ?
Cu13 Cu7 Cu9 62.36(5) . . ?
Cu15 Cu7 Cu9 91.07(6) . . ?
Cu8 Cu7 Cu9 61.64(4) . . ?
Cu10 Cu7 Cu9 56.84(5) . . ?
Cu1 Cu7 Cu9 108.02(6) . . ?
Cu11 Cu7 Cu9 89.12(5) . . ?
Se12 Cu7 Cu2 123.27(6) . . ?
Se6 Cu7 Cu2 64.20(5) . . ?
Cu13 Cu7 Cu2 150.31(6) . . ?
Cu15 Cu7 Cu2 59.18(5) . . ?
Cu8 Cu7 Cu2 109.77(6) . . ?
Cu10 Cu7 Cu2 92.14(6) . . ?
Cu1 Cu7 Cu2 95.58(6) . . ?
Cu11 Cu7 Cu2 113.86(5) . . ?
Cu9 Cu7 Cu2 146.43(6) . . ?
Se11 Cu8 Se6 167.57(7) . . ?
Se11 Cu8 Cu11 116.94(7) . . ?
Se6 Cu8 Cu11 59.64(5) . . ?
Se11 Cu8 Cu12 58.99(5) . . ?
Se6 Cu8 Cu12 116.77(6) . . ?
Cu11 Cu8 Cu12 148.59(6) . . ?
Se11 Cu8 Cu5 63.49(5) . . ?
Se6 Cu8 Cu5 126.23(7) . . ?
Cu11 Cu8 Cu5 149.32(6) . . ?
Cu12 Cu8 Cu5 60.68(4) . . ?
Se11 Cu8 Cu3 128.39(6) . . ?
Se6 Cu8 Cu3 61.51(4) . . ?
Cu11 Cu8 Cu3 58.07(4) . . ?
Cu12 Cu8 Cu3 151.65(7) . . ?
Cu5 Cu8 Cu3 96.37(5) . . ?
Se11 Cu8 Cu14 57.49(5) . . ?
Se6 Cu8 Cu14 117.67(6) . . ?
Cu11 Cu8 Cu14 59.45(5) . . ?
Cu12 Cu8 Cu14 107.90(5) . . ?
Cu5 Cu8 Cu14 112.62(5) . . ?
Cu3 Cu8 Cu14 95.91(5) . . ?
Se11 Cu8 Cu7 114.24(6) . . ?
Se6 Cu8 Cu7 53.32(4) . . ?
Cu11 Cu8 Cu7 62.79(5) . . ?
Cu12 Cu8 Cu7 89.58(5) . . ?
Cu5 Cu8 Cu7 147.45(6) . . ?
Cu3 Cu8 Cu7 106.89(5) . . ?
Cu14 Cu8 Cu7 87.73(6) . . ?
Se11 Cu8 Cu15 117.91(5) . . ?
Se6 Cu8 Cu15 57.13(4) . . ?
Cu11 Cu8 Cu15 109.63(5) . . ?
Cu12 Cu8 Cu15 59.71(4) . . ?
Cu5 Cu8 Cu15 94.40(5) . . ?
Cu3 Cu8 Cu15 110.21(6) . . ?
Cu14 Cu8 Cu15 140.09(6) . . ?
Cu7 Cu8 Cu15 56.57(5) . . ?
Se11 Cu8 Cu9 53.20(4) . . ?
Se6 Cu8 Cu9 114.36(6) . . ?
Cu11 Cu8 Cu9 92.24(6) . . ?
Cu12 Cu8 Cu9 59.57(5) . . ?
Cu5 Cu8 Cu9 107.95(5) . . ?
Cu3 Cu8 Cu9 148.72(6) . . ?
Cu14 Cu8 Cu9 56.98(5) . . ?
Cu7 Cu8 Cu9 61.04(5) . . ?
Cu15 Cu8 Cu9 87.69(6) . . ?
Se11 Cu9 Se12 161.01(6) . . ?
Se11 Cu9 Cu4 131.71(5) . . ?
Se12 Cu9 Cu4 63.20(4) . . ?
Se11 Cu9 Cu10 115.66(7) . . ?
Se12 Cu9 Cu10 58.76(5) . . ?
Cu4 Cu9 Cu10 58.14(5) . . ?
Se11 Cu9 Cu6 64.66(5) . . ?
Se12 Cu9 Cu6 128.54(7) . . ?
Cu4 Cu9 Cu6 102.92(6) . . ?
Cu10 Cu9 Cu6 156.49(5) . . ?
Se11 Cu9 Cu14 58.10(4) . . ?
Se12 Cu9 Cu14 113.89(5) . . ?
Cu4 Cu9 Cu14 156.24(7) . . ?
Cu10 Cu9 Cu14 142.97(6) . . ?
Cu6 Cu9 Cu14 59.10(5) . . ?
Se11 Cu9 Cu12 57.06(5) . . ?
Se12 Cu9 Cu12 115.88(7) . . ?
Cu4 Cu9 Cu12 94.88(6) . . ?
Cu10 Cu9 Cu12 58.82(5) . . ?
Cu6 Cu9 Cu12 114.49(6) . . ?
Cu14 Cu9 Cu12 106.55(6) . . ?
Se11 Cu9 Cu13 114.33(5) . . ?
Se12 Cu9 Cu13 56.22(4) . . ?
Cu4 Cu9 Cu13 112.85(6) . . ?
Cu10 Cu9 Cu13 106.31(5) . . ?
Cu6 Cu9 Cu13 93.62(6) . . ?
Cu14 Cu9 Cu13 57.82(4) . . ?
Cu12 Cu9 Cu13 135.12(6) . . ?
Se11 Cu9 Se2 102.47(5) . . ?
Se12 Cu9 Se2 96.40(6) . . ?
Cu4 Cu9 Se2 51.67(4) . . ?
Cu10 Cu9 Se2 108.89(5) . . ?
Cu6 Cu9 Se2 51.32(5) . . ?
Cu14 Cu9 Se2 108.01(6) . . ?
Cu12 Cu9 Se2 115.92(5) . . ?
Cu13 Cu9 Se2 108.95(7) . . ?
Se11 Cu9 Cu7 109.56(6) . . ?
Se12 Cu9 Cu7 51.49(4) . . ?
Cu4 Cu9 Cu7 105.56(5) . . ?
Cu10 Cu9 Cu7 59.86(5) . . ?
Cu6 Cu9 Cu7 143.58(5) . . ?
Cu14 Cu9 Cu7 86.70(5) . . ?
Cu12 Cu9 Cu7 85.27(6) . . ?
Cu13 Cu9 Cu7 54.41(5) . . ?
Se2 Cu9 Cu7 147.79(6) . . ?
Se11 Cu9 Cu8 52.24(4) . . ?
Se12 Cu9 Cu8 108.81(6) . . ?
Cu4 Cu9 Cu8 144.67(7) . . ?
Cu10 Cu9 Cu8 87.72(6) . . ?
Cu6 Cu9 Cu8 107.25(6) . . ?
Cu14 Cu9 Cu8 59.00(5) . . ?
Cu12 Cu9 Cu8 55.95(4) . . ?
Cu13 Cu9 Cu8 83.39(5) . . ?
Se2 Cu9 Cu8 154.57(5) . . ?
Cu7 Cu9 Cu8 57.32(4) . . ?
Se4 Cu10 Se7 132.72(7) . . ?
Se4 Cu10 Se12 118.11(6) . . ?
Se7 Cu10 Se12 108.16(6) . . ?
Se4 Cu10 Cu4 59.11(5) . . ?
Se7 Cu10 Cu4 148.95(6) . . ?
Se12 Cu10 Cu4 63.02(6) . . ?
Se4 Cu10 Cu15 112.58(6) . . ?
Se7 Cu10 Cu15 55.91(4) . . ?
Se12 Cu10 Cu15 109.54(5) . . ?
Cu4 Cu10 Cu15 154.15(6) . . ?
Se4 Cu10 Cu12 57.05(4) . . ?
Se7 Cu10 Cu12 111.44(6) . . ?
Se12 Cu10 Cu12 115.28(6) . . ?
Cu4 Cu10 Cu12 98.62(5) . . ?
Cu15 Cu10 Cu12 60.79(5) . . ?
Se4 Cu10 Cu9 78.46(5) . . ?
Se7 Cu10 Cu9 141.25(5) . . ?
Se12 Cu10 Cu9 55.08(5) . . ?
Cu4 Cu10 Cu9 60.82(5) . . ?
Cu15 Cu10 Cu9 94.16(6) . . ?
Cu12 Cu10 Cu9 61.86(5) . . ?
Se4 Cu10 Cu7 138.17(6) . . ?
Se7 Cu10 Cu7 78.94(5) . . ?
Se12 Cu10 Cu7 51.97(4) . . ?
Cu4 Cu10 Cu7 110.32(7) . . ?
Cu15 Cu10 Cu7 57.57(5) . . ?
Cu12 Cu10 Cu7 88.69(5) . . ?
Cu9 Cu10 Cu7 63.30(5) . . ?
Se8 Cu11 Se5 136.02(7) . . ?
Se8 Cu11 Se6 106.09(5) . . ?
Se5 Cu11 Se6 117.12(6) . . ?
Se8 Cu11 Cu3 147.60(5) . . ?
Se5 Cu11 Cu3 59.93(6) . . ?
Se6 Cu11 Cu3 61.86(5) . . ?
Se8 Cu11 Cu8 137.69(5) . . ?
Se5 Cu11 Cu8 78.64(5) . . ?
Se6 Cu11 Cu8 54.86(4) . . ?
Cu3 Cu11 Cu8 62.77(5) . . ?
Se8 Cu11 Cu14 111.25(6) . . ?
Se5 Cu11 Cu14 57.15(4) . . ?
Se6 Cu11 Cu14 115.72(5) . . ?
Cu3 Cu11 Cu14 100.77(5) . . ?
Cu8 Cu11 Cu14 62.22(5) . . ?
Se8 Cu11 Cu13 56.23(4) . . ?
Se5 Cu11 Cu13 113.23(6) . . ?
Se6 Cu11 Cu13 108.18(6) . . ?
Cu3 Cu11 Cu13 153.80(5) . . ?
Cu8 Cu11 Cu13 91.43(5) . . ?
Cu14 Cu11 Cu13 60.05(4) . . ?
Se8 Cu11 Cu7 77.97(5) . . ?
Se5 Cu11 Cu7 136.15(5) . . ?
Se6 Cu11 Cu7 51.49(4) . . ?
Cu3 Cu11 Cu7 108.75(6) . . ?
Cu8 Cu11 Cu7 60.58(4) . . ?
Cu14 Cu11 Cu7 87.99(5) . . ?
Cu13 Cu11 Cu7 56.69(5) . . ?
Se10 Cu12 Se4 131.95(6) . . ?
Se10 Cu12 Se11 117.01(6) . . ?
Se4 Cu12 Se11 110.18(6) . . ?
Se10 Cu12 Cu8 79.36(5) . . ?
Se4 Cu12 Cu8 139.57(7) . . ?
Se11 Cu12 Cu8 54.82(4) . . ?
Se10 Cu12 Cu10 109.52(6) . . ?
Se4 Cu12 Cu10 55.89(4) . . ?
Se11 Cu12 Cu10 113.27(6) . . ?
Cu8 Cu12 Cu10 93.10(5) . . ?
Se10 Cu12 Cu15 55.21(5) . . ?
Se4 Cu12 Cu15 110.40(5) . . ?
Se11 Cu12 Cu15 116.59(5) . . ?
Cu8 Cu12 Cu15 62.54(5) . . ?
Cu10 Cu12 Cu15 59.54(4) . . ?
Se10 Cu12 Cu5 58.08(5) . . ?
Se4 Cu12 Cu5 151.77(5) . . ?
Se11 Cu12 Cu5 62.37(5) . . ?
Cu8 Cu12 Cu5 61.17(4) . . ?
Cu10 Cu12 Cu5 152.07(4) . . ?
Cu15 Cu12 Cu5 96.43(5) . . ?
Se10 Cu12 Cu9 140.23(5) . . ?
Se4 Cu12 Cu9 76.60(5) . . ?
Se11 Cu12 Cu9 54.16(5) . . ?
Cu8 Cu12 Cu9 64.49(5) . . ?
Cu10 Cu12 Cu9 59.32(5) . . ?
Cu15 Cu12 Cu9 91.89(6) . . ?
Cu5 Cu12 Cu9 112.17(6) . . ?
Se9 Cu13 Se8 132.19(6) . . ?
Se9 Cu13 Se12 107.72(5) . . ?
Se8 Cu13 Se12 118.94(6) . . ?
Se9 Cu13 Cu7 138.38(6) . . ?
Se8 Cu13 Cu7 81.93(5) . . ?
Se12 Cu13 Cu7 54.09(4) . . ?
Se9 Cu13 Cu1 147.62(7) . . ?
Se8 Cu13 Cu1 59.48(4) . . ?
Se12 Cu13 Cu1 63.73(5) . . ?
Cu7 Cu13 Cu1 64.41(6) . . ?
Se9 Cu13 Cu11 111.32(6) . . ?
Se8 Cu13 Cu11 55.70(4) . . ?
Se12 Cu13 Cu11 117.59(7) . . ?
Cu7 Cu13 Cu11 64.32(5) . . ?
Cu1 Cu13 Cu11 99.48(6) . . ?
Se9 Cu13 Cu14 56.88(5) . . ?
Se8 Cu13 Cu14 110.67(5) . . ?
Se12 Cu13 Cu14 111.08(5) . . ?
Cu7 Cu13 Cu14 92.33(6) . . ?
Cu1 Cu13 Cu14 155.00(7) . . ?
Cu11 Cu13 Cu14 59.94(5) . . ?
Se9 Cu13 Cu9 76.10(5) . . ?
Se8 Cu13 Cu9 141.39(7) . . ?
Se12 Cu13 Cu9 53.05(4) . . ?
Cu7 Cu13 Cu9 63.23(5) . . ?
Cu1 Cu13 Cu9 113.35(6) . . ?
Cu11 Cu13 Cu9 92.40(6) . . ?
Cu14 Cu13 Cu9 58.17(4) . . ?
Se9 Cu14 Se5 134.90(6) . . ?
Se9 Cu14 Se11 119.04(5) . . ?
Se5 Cu14 Se11 105.32(6) . . ?
Se9 Cu14 Cu6 59.03(5) . . ?
Se5 Cu14 Cu6 149.20(5) . . ?
Se11 Cu14 Cu6 64.15(5) . . ?
Se9 Cu14 Cu11 109.97(6) . . ?
Se5 Cu14 Cu11 55.47(4) . . ?
Se11 Cu14 Cu11 111.78(7) . . ?
Cu6 Cu14 Cu11 154.64(6) . . ?
Se9 Cu14 Cu13 55.30(5) . . ?
Se5 Cu14 Cu13 111.65(5) . . ?
Se11 Cu14 Cu13 117.34(6) . . ?
Cu6 Cu14 Cu13 98.41(5) . . ?
Cu11 Cu14 Cu13 60.02(4) . . ?
Se9 Cu14 Cu9 78.48(5) . . ?
Se5 Cu14 Cu9 139.41(7) . . ?
Se11 Cu14 Cu9 55.01(4) . . ?
Cu6 Cu14 Cu9 60.44(5) . . ?
Cu11 Cu14 Cu9 96.02(5) . . ?
Cu13 Cu14 Cu9 64.00(4) . . ?
Se9 Cu14 Cu8 137.53(6) . . ?
Se5 Cu14 Cu8 75.82(5) . . ?
Se11 Cu14 Cu8 53.45(4) . . ?
Cu6 Cu14 Cu8 112.36(6) . . ?
Cu11 Cu14 Cu8 58.32(5) . . ?
Cu13 Cu14 Cu8 89.15(6) . . ?
Cu9 Cu14 Cu8 64.02(5) . . ?
Se10 Cu15 Se7 131.79(5) . . ?
Se10 Cu15 Se6 108.59(5) . . ?
Se7 Cu15 Se6 118.58(5) . . ?
Se10 Cu15 Cu7 137.47(6) . . ?
Se7 Cu15 Cu7 82.40(6) . . ?
Se6 Cu15 Cu7 54.13(4) . . ?
Se10 Cu15 Cu10 110.57(5) . . ?
Se7 Cu15 Cu10 56.55(5) . . ?
Se6 Cu15 Cu10 116.67(6) . . ?
Cu7 Cu15 Cu10 63.26(5) . . ?
Se10 Cu15 Cu12 56.24(5) . . ?
Se7 Cu15 Cu12 110.99(5) . . ?
Se6 Cu15 Cu12 110.99(6) . . ?
Cu7 Cu15 Cu12 91.31(6) . . ?
Cu10 Cu15 Cu12 59.67(5) . . ?
Se10 Cu15 Cu2 149.65(6) . . ?
Se7 Cu15 Cu2 57.63(4) . . ?
Se6 Cu15 Cu2 64.86(4) . . ?
Cu7 Cu15 Cu2 64.97(5) . . ?
Cu10 Cu15 Cu2 97.96(6) . . ?
Cu12 Cu15 Cu2 153.90(7) . . ?
Se10 Cu15 Cu8 77.24(5) . . ?
Se7 Cu15 Cu8 140.06(7) . . ?
Se6 Cu15 Cu8 53.30(4) . . ?
Cu7 Cu15 Cu8 61.35(5) . . ?
Cu10 Cu15 Cu8 90.30(6) . . ?
Cu12 Cu15 Cu8 57.75(4) . . ?
Cu2 Cu15 Cu8 113.75(5) . . ?
C127 Se1 Cu1 107.9(3) . . ?
C127 Se1 Cu2 106.0(3) . . ?
Cu1 Se1 Cu2 120.73(6) . . ?
C133 Se2 Cu6 104.6(3) . . ?
C133 Se2 Cu4 97.4(4) . . ?
Cu6 Se2 Cu4 120.72(6) . . ?
C133 Se2 Cu9 115.9(5) . . ?
Cu6 Se2 Cu9 60.57(5) . . ?
Cu4 Se2 Cu9 60.26(5) . . ?
C139 Se3 Cu3 98.9(3) . . ?
C139 Se3 Cu5 109.8(4) . . ?
Cu3 Se3 Cu5 114.87(6) . . ?
C145 Se4 Cu10 103.7(3) . . ?
C145 Se4 Cu12 123.7(3) . . ?
Cu10 Se4 Cu12 67.05(4) . . ?
C145 Se4 Cu4 115.7(3) . . ?
Cu10 Se4 Cu4 64.57(5) . . ?
Cu12 Se4 Cu4 109.15(5) . . ?
C151 Se5 Cu11 104.0(3) . . ?
C151 Se5 Cu14 122.8(4) . . ?
Cu11 Se5 Cu14 67.38(5) . . ?
C151 Se5 Cu3 114.5(3) . . ?
Cu11 Se5 Cu3 64.51(5) . . ?
Cu14 Se5 Cu3 111.11(6) . . ?
Cu7 Se6 Cu8 71.76(5) . . ?
Cu7 Se6 Cu15 65.87(5) . . ?
Cu8 Se6 Cu15 69.57(5) . . ?
Cu7 Se6 Cu11 71.11(6) . . ?
Cu8 Se6 Cu11 65.50(5) . . ?
Cu15 Se6 Cu11 124.98(5) . . ?
Cu7 Se6 Cu3 125.55(6) . . ?
Cu8 Se6 Cu3 66.03(4) . . ?
Cu15 Se6 Cu3 124.00(5) . . ?
Cu11 Se6 Cu3 61.05(5) . . ?
Cu7 Se6 Cu2 67.35(6) . . ?
Cu8 Se6 Cu2 125.43(4) . . ?
Cu15 Se6 Cu2 61.59(4) . . ?
Cu11 Se6 Cu2 127.65(6) . . ?
Cu3 Se6 Cu2 166.76(5) . . ?
C157 Se7 Cu15 101.7(3) . . ?
C157 Se7 Cu10 121.7(2) . . ?
Cu15 Se7 Cu10 67.54(5) . . ?
C157 Se7 Cu2 114.9(2) . . ?
Cu15 Se7 Cu2 67.88(4) . . ?
Cu10 Se7 Cu2 112.52(6) . . ?
C163 Se8 Cu11 119.1(3) . . ?
C163 Se8 Cu13 103.1(3) . . ?
Cu11 Se8 Cu13 68.07(5) . . ?
C163 Se8 Cu1 117.4(3) . . ?
Cu11 Se8 Cu1 112.04(5) . . ?
Cu13 Se8 Cu1 65.03(4) . . ?
C169 Se9 Cu13 118.3(3) . . ?
C169 Se9 Cu14 100.9(3) . . ?
Cu13 Se9 Cu14 67.83(6) . . ?
C169 Se9 Cu6 117.3(3) . . ?
Cu13 Se9 Cu6 111.34(7) . . ?
Cu14 Se9 Cu6 65.05(5) . . ?
C175 Se10 Cu15 119.0(3) . . ?
C175 Se10 Cu12 99.2(3) . . ?
Cu15 Se10 Cu12 68.55(5) . . ?
C175 Se10 Cu5 117.4(2) . . ?
Cu15 Se10 Cu5 111.44(6) . . ?
Cu12 Se10 Cu5 67.02(5) . . ?
Cu8 Se11 Cu9 74.56(5) . . ?
Cu8 Se11 Cu12 66.19(5) . . ?
Cu9 Se11 Cu12 68.78(5) . . ?
Cu8 Se11 Cu14 69.06(6) . . ?
Cu9 Se11 Cu14 66.89(5) . . ?
Cu12 Se11 Cu14 123.13(5) . . ?
Cu8 Se11 Cu5 64.86(5) . . ?
Cu9 Se11 Cu5 125.99(6) . . ?
Cu12 Se11 Cu5 63.12(5) . . ?
Cu14 Se11 Cu5 123.22(5) . . ?
Cu8 Se11 Cu6 123.32(6) . . ?
Cu9 Se11 Cu6 62.88(5) . . ?
Cu12 Se11 Cu6 122.89(5) . . ?
Cu14 Se11 Cu6 60.95(5) . . ?
Cu5 Se11 Cu6 170.71(4) . . ?
Cu7 Se12 Cu9 74.48(6) . . ?
Cu7 Se12 Cu13 65.29(6) . . ?
Cu9 Se12 Cu13 70.73(5) . . ?
Cu7 Se12 Cu10 69.87(5) . . ?
Cu9 Se12 Cu10 66.16(5) . . ?
Cu13 Se12 Cu10 123.92(5) . . ?
Cu7 Se12 Cu4 123.85(6) . . ?
Cu9 Se12 Cu4 63.37(4) . . ?
Cu13 Se12 Cu4 125.37(5) . . ?
Cu10 Se12 Cu4 60.25(5) . . ?
Cu7 Se12 Cu1 66.84(5) . . ?
Cu9 Se12 Cu1 126.70(5) . . ?
Cu13 Se12 Cu1 60.56(4) . . ?
Cu10 Se12 Cu1 126.45(6) . . ?
Cu4 Se12 Cu1 168.68(5) . . ?
C8 P1 C1 105.8(5) . . ?
C8 P1 C15 104.5(5) . . ?
C1 P1 C15 102.3(5) . . ?
C8 P1 Cu1 113.9(4) . . ?
C1 P1 Cu1 110.9(4) . . ?
C15 P1 Cu1 118.2(4) . . ?
C36 P2 C29 102.6(5) . . ?
C36 P2 C22 104.3(4) . . ?
C29 P2 C22 103.2(4) . . ?
C36 P2 Cu2 112.3(4) . . ?
C29 P2 Cu2 117.2(3) . . ?
C22 P2 Cu2 115.6(4) . . ?
C57 P3 C43 101.1(5) . . ?
C57 P3 C50 103.7(5) . . ?
C43 P3 C50 104.4(4) . . ?
C57 P3 Cu3 115.3(3) . . ?
C43 P3 Cu3 113.3(3) . . ?
C50 P3 Cu3 117.2(3) . . ?
C78 P4 C64 104.4(5) . . ?
C78 P4 C71 103.8(5) . . ?
C64 P4 C71 104.1(6) . . ?
C78 P4 Cu4 111.3(4) . . ?
C64 P4 Cu4 116.3(3) . . ?
C71 P4 Cu4 115.5(4) . . ?
C92 P5 C99 104.3(5) . . ?
C92 P5 C85 103.1(4) . . ?
C99 P5 C85 103.6(4) . . ?
C92 P5 Cu5 109.9(2) . . ?
C99 P5 Cu5 114.6(3) . . ?
C85 P5 Cu5 119.8(3) . . ?
C120 P6 C106 103.0(5) . . ?
C120 P6 C113 103.8(4) . . ?
C106 P6 C113 104.6(4) . . ?
C120 P6 Cu6 117.1(3) . . ?
C106 P6 Cu6 111.1(3) . . ?
C113 P6 Cu6 115.7(3) . . ?
C4 S1 C7 100.2(8) . . ?
C11 S2 C14 103.5(7) . . ?
C18 S3 C21 98(5) . . ?
C25 S4 C28 101.5(8) . . ?
C32 S5 C35 102.0(8) . . ?
C39 S6 C42 102.1(7) . . ?
C49 S7 C46 102(2) . . ?
C53 S8 C56 103.1(6) . . ?
C60 S9 C63 105.9(11) . . ?
C67 S10 C70 109.0(15) . . ?
C77 S11 C74 100.6(18) . . ?
C81 S12 C84 103.2(8) . . ?
C91 S13 C88 105.3(6) . . ?
C95 S14 C98 100.3(8) . . ?
C102 S15 C105 102.8(6) . . ?
C109 S16 C112 106(2) . . ?
C116 S17 C119 102.7(9) . . ?
C126 S18 C123 105.7(6) . . ?
C2 C1 C6 118.2(9) . . ?
C2 C1 P1 124.9(9) . . ?
C6 C1 P1 116.8(8) . . ?
C1 C2 C3 119.7(11) . . ?
C4 C3 C2 123.1(13) . . ?
C3 C4 C5 118.6(10) . . ?
C3 C4 S1 125.7(10) . . ?
C5 C4 S1 115.6(9) . . ?
C6 C5 C4 119.1(11) . . ?
C1 C6 C5 120.9(11) . . ?
C9 C8 C13 118.2(11) . . ?
C9 C8 P1 120.2(9) . . ?
C13 C8 P1 121.7(10) . . ?
C8 C9 C10 121.6(13) . . ?
C11 C10 C9 118.8(15) . . ?
C10 C11 C12 121.1(11) . . ?
C10 C11 S2 123.1(12) . . ?
C12 C11 S2 115.8(10) . . ?
C13 C12 C11 117.2(14) . . ?
C12 C13 C8 123.0(16) . . ?
C20 C15 C16 119.1(14) . . ?
C20 C15 P1 123.1(10) . . ?
C16 C15 P1 117.6(11) . . ?
C17 C16 C15 119.6(13) . . ?
C16 C17 C18 120.7(12) . . ?
C19 C18 C17 119.1(16) . . ?
C19 C18 S3 120.1(16) . . ?
C17 C18 S3 120.8(11) . . ?
C18 C19 C20 120.5(18) . . ?
C19 C20 C15 120.9(13) . . ?
C27 C22 C23 121.3(9) . . ?
C27 C22 P2 118.0(8) . . ?
C23 C22 P2 120.6(10) . . ?
C22 C23 C24 118.2(15) . . ?
C23 C24 C25 119.6(13) . . ?
C26 C25 C24 120.3(9) . . ?
C26 C25 S4 126.1(12) . . ?
C24 C25 S4 113.4(10) . . ?
C25 C26 C27 120.7(13) . . ?
C22 C27 C26 119.8(11) . . ?
C34 C29 C30 117.5(10) . . ?
C34 C29 P2 117.5(9) . . ?
C30 C29 P2 125.0(7) . . ?
C31 C30 C29 121.3(10) . . ?
C30 C31 C32 119.4(12) . . ?
C33 C32 C31 119.7(10) . . ?
C33 C32 S5 124.3(8) . . ?
C31 C32 S5 116.0(10) . . ?
C32 C33 C34 120.3(10) . . ?
C33 C34 C29 121.7(12) . . ?
C37 C36 C41 117.1(9) . . ?
C37 C36 P2 120.2(6) . . ?
C41 C36 P2 122.5(7) . . ?
C38 C37 C36 122.7(8) . . ?
C37 C38 C39 119.9(9) . . ?
C40 C39 C38 117.6(10) . . ?
C40 C39 S6 126.6(8) . . ?
C38 C39 S6 115.7(8) . . ?
C41 C40 C39 121.7(9) . . ?
C40 C41 C36 120.9(9) . . ?
C48 C43 C44 118.4(10) . . ?
C48 C43 P3 119.9(9) . . ?
C44 C43 P3 121.5(10) . . ?
C45 C44 C43 120.2(15) . . ?
C46 C45 C44 120.7(15) . . ?
C45 C46 C47 119.2(12) . . ?
C45 C46 S7 123.0(13) . . ?
C47 C46 S7 117.7(13) . . ?
C48 C47 C46 120.9(15) . . ?
C43 C48 C47 120.5(14) . . ?
C55 C50 C51 119.7(9) . . ?
C55 C50 P3 117.4(6) . . ?
C51 C50 P3 122.9(8) . . ?
C50 C51 C52 120.5(10) . . ?
C53 C52 C51 119.6(10) . . ?
C52 C53 C54 120.2(9) . . ?
C52 C53 S8 124.1(8) . . ?
C54 C53 S8 115.7(8) . . ?
C53 C54 C55 119.9(9) . . ?
C50 C55 C54 119.9(8) . . ?
C58 C57 C62 116.4(13) . . ?
C58 C57 P3 124.1(10) . . ?
C62 C57 P3 119.2(9) . . ?
C59 C58 C57 122.7(15) . . ?
C58 C59 C60 120.8(13) . . ?
C61 C60 C59 116.7(16) . . ?
C61 C60 S9 126.6(13) . . ?
C59 C60 S9 116.5(11) . . ?
C62 C61 C60 122.5(14) . . ?
C61 C62 C57 120.9(12) . . ?
C69 C64 C65 116.4(13) . . ?
C69 C64 P4 124.5(10) . . ?
C65 C64 P4 119.2(9) . . ?
C66 C65 C64 119.2(13) . . ?
C65 C66 C67 124.7(15) . . ?
C66 C67 C68 115.8(15) . . ?
C66 C67 S10 120.4(13) . . ?
C68 C67 S10 123.5(11) . . ?
C69 C68 C67 121.3(12) . . ?
C68 C69 C64 122.2(13) . . ?
C72 C71 C76 118.6(12) . . ?
C72 C71 P4 123.9(9) . . ?
C76 C71 P4 117.4(8) . . ?
C73 C72 C71 121.3(12) . . ?
C72 C73 C74 120.8(13) . . ?
C75 C74 C73 117.1(15) . . ?
C75 C74 S11 124.2(12) . . ?
C73 C74 S11 118.6(13) . . ?
C76 C75 C74 121.6(12) . . ?
C75 C76 C71 120.6(11) . . ?
C83 C78 C79 117.3(9) . . ?
C83 C78 P4 119.6(8) . . ?
C79 C78 P4 122.8(9) . . ?
C80 C79 C78 121.1(13) . . ?
C81 C80 C79 119.7(14) . . ?
C82 C81 C80 121.0(10) . . ?
C82 C81 S12 124.5(12) . . ?
C80 C81 S12 114.0(11) . . ?
C81 C82 C83 119.4(13) . . ?
C82 C83 C78 121.4(13) . . ?
C86 C85 C90 118.1(7) . . ?
C86 C85 P5 118.4(6) . . ?
C90 C85 P5 122.8(7) . . ?
C87 C86 C85 119.9(9) . . ?
C86 C87 C88 121.6(11) . . ?
C89 C88 C87 118.8(8) . . ?
C89 C88 S13 125.6(7) . . ?
C87 C88 S13 115.5(9) . . ?
C88 C89 C90 119.3(7) . . ?
C85 C90 C89 121.7(8) . . ?
C93 C92 C97 116.4(9) . . ?
C93 C92 P5 117.2(6) . . ?
C97 C92 P5 126.2(6) . . ?
C94 C93 C92 121.1(8) . . ?
C93 C94 C95 120.9(8) . . ?
C96 C95 C94 117.6(10) . . ?
C96 C95 S14 123.1(7) . . ?
C94 C95 S14 119.3(7) . . ?
C97 C96 C95 120.9(8) . . ?
C96 C97 C92 123.1(8) . . ?
C104 C99 C100 118.5(10) . . ?
C104 C99 P5 117.3(8) . . ?
C100 C99 P5 124.2(9) . . ?
C99 C100 C101 121.0(11) . . ?
C102 C101 C100 120.5(9) . . ?
C101 C102 C103 118.9(13) . . ?
C101 C102 S15 124.6(8) . . ?
C103 C102 S15 116.5(12) . . ?
C104 C103 C102 118.9(17) . . ?
C99 C104 C103 122.0(11) . . ?
C111 C106 C107 119.7(12) . . ?
C111 C106 P6 117.6(9) . . ?
C107 C106 P6 122.7(8) . . ?
C106 C107 C108 121.0(10) . . ?
C107 C108 C109 121.1(12) . . ?
C108 C109 C110 118.4(13) . . ?
C108 C109 S16 118.1(11) . . ?
C110 C109 S16 123.5(10) . . ?
C109 C110 C111 120.4(12) . . ?
C106 C111 C110 119.2(12) . . ?
C118 C113 C114 119.2(9) . . ?
C118 C113 P6 123.4(9) . . ?
C114 C113 P6 117.4(7) . . ?
C113 C114 C115 122.0(13) . . ?
C114 C115 C116 117.3(16) . . ?
C117 C116 C115 121.5(11) . . ?
C117 C116 S17 124.3(9) . . ?
C115 C116 S17 114.2(12) . . ?
C116 C117 C118 120.5(10) . . ?
C113 C118 C117 119.4(12) . . ?
C125 C120 C121 117.6(9) . . ?
C125 C120 P6 117.8(7) . . ?
C121 C120 P6 124.6(6) . . ?
C120 C121 C122 122.2(8) . . ?
C123 C122 C121 118.4(9) . . ?
C124 C123 C122 119.2(9) . . ?
C124 C123 S18 117.8(8) . . ?
C122 C123 S18 123.0(9) . . ?
C123 C124 C125 120.9(10) . . ?
C120 C125 C124 121.5(11) . . ?
C128 C127 C132 119.8(8) . . ?
C128 C127 Se1 119.2(8) . . ?
C132 C127 Se1 120.9(8) . . ?
C127 C128 C129 122.0(12) . . ?
C128 C129 C130 117.6(12) . . ?
C131 C130 C129 122.2(9) . . ?
C130 C131 C132 118.3(13) . . ?
C127 C132 C131 120.1(12) . . ?
C138 C133 C134 120.4(13) . . ?
C138 C133 Se2 122.1(8) . . ?
C134 C133 Se2 117.5(14) . . ?
C133 C134 C135 118.8(19) . . ?
C134 C135 C136 119.2(14) . . ?
C137 C136 C135 119.0(15) . . ?
C136 C137 C138 122(2) . . ?
C133 C138 C137 120.5(15) . . ?
C144 C139 C140 125.0(14) . . ?
C144 C139 Se3 123.0(12) . . ?
C140 C139 Se3 112.0(14) . . ?
C139 C140 C141 114(2) . . ?
C142 C141 C140 118(2) . . ?
C141 C142 C143 134(3) . . ?
C142 C143 C144 112(3) . . ?
C139 C144 C143 117(2) . . ?
C150 C145 C146 119.9(9) . . ?
C150 C145 Se4 124.1(7) . . ?
C146 C145 Se4 116.1(8) . . ?
C147 C146 C145 119.6(11) . . ?
C148 C147 C146 120.4(9) . . ?
C147 C148 C149 120.8(11) . . ?
C148 C149 C150 118.3(11) . . ?
C145 C150 C149 121.0(9) . . ?
C152 C151 C156 121.4(10) . . ?
C152 C151 Se5 116.8(8) . . ?
C156 C151 Se5 121.4(8) . . ?
C151 C152 C153 117.7(13) . . ?
C154 C153 C152 121.9(13) . . ?
C155 C154 C153 119.4(12) . . ?
C154 C155 C156 121.0(12) . . ?
C151 C156 C155 118.3(11) . . ?
C162 C157 C158 118.6(10) . . ?
C162 C157 Se7 123.5(7) . . ?
C158 C157 Se7 117.8(9) . . ?
C159 C158 C157 120.3(13) . . ?
C158 C159 C160 120.9(12) . . ?
C161 C160 C159 118.8(13) . . ?
C160 C161 C162 120.7(13) . . ?
C161 C162 C157 120.7(10) . . ?
C168 C163 C164 120.1(12) . . ?
C168 C163 Se8 123.1(7) . . ?
C164 C163 Se8 116.6(10) . . ?
C165 C164 C163 119.2(14) . . ?
C166 C165 C164 121.5(10) . . ?
C165 C166 C167 118.9(15) . . ?
C168 C167 C166 119.9(15) . . ?
C163 C168 C167 120.4(10) . . ?
C174 C169 C170 119.8(10) . . ?
C174 C169 Se9 117.8(8) . . ?
C170 C169 Se9 122.3(9) . . ?
C169 C170 C171 119.7(13) . . ?
C170 C171 C172 119.7(11) . . ?
C173 C172 C171 120.6(15) . . ?
C174 C173 C172 116.9(19) . . ?
C169 C174 C173 123.1(12) . . ?
C176 C175 C180 120.5(8) . . ?
C176 C175 Se10 122.2(7) . . ?
C180 C175 Se10 117.2(6) . . ?
C175 C176 C177 119.8(10) . . ?
C178 C177 C176 120.4(9) . . ?
C179 C178 C177 119.0(10) . . ?
C178 C179 C180 120.6(11) . . ?
C175 C180 C179 119.6(9) . . ?
C184 O1 C181 102.4(15) . . ?
C182 C181 O1 108.2(17) . . ?
C181 C182 C183 108.1(14) . . ?
C184 C183 C182 106.9(14) . . ?
C183 C184 O1 110.8(13) . . ?
C188 O2 C185 97.7(15) . . ?
C186 C185 O2 108.3(16) . . ?
C185 C186 C187 107.6(16) . . ?
C188 C187 C186 103.4(16) . . ?
C187 C188 O2 106.4(19) . . ?
C192 O3 C189 102.2(17) . . ?
C190 C189 O3 106.2(16) . . ?
C189 C190 C191 109.4(17) . . ?
C192 C191 C190 105.4(16) . . ?
C191 C192 O3 109.9(18) . . ?
C196 O4 C193 102.0(16) . . ?
C194 C193 O4 107.8(18) . . ?
C193 C194 C195 107.2(18) . . ?
C196 C195 C194 107.9(17) . . ?
C195 C196 O4 108.9(18) . . ?
C200 O5 C197 98(2) . . ?
C198 C197 O5 105(2) . . ?
C197 C198 C199 106.0(18) . . ?
C200 C199 C198 106(2) . . ?
C199 C200 O5 105(2) . . ?
C201 O6 C204 110(3) . . ?
C202 C201 C02B 48(3) . . ?
C202 C201 O6 98(4) . . ?
C02B C201 O6 99(4) . . ?
C02B C202 C203 79(5) . . ?
C02B C202 C201 69(4) . . ?
C203 C202 C201 115(4) . . ?
C202 C02B C201 63(3) . . ?
C202 C02B C203 54(3) . . ?
C201 C02B C203 97(3) . . ?
C202 C203 C02B 47(4) . . ?
C202 C203 C204 125(8) . . ?
C02B C203 C204 100(6) . . ?
C203 C204 O6 80(7) . . ?

loop_
_geom_bond_atom_site_label_1
_geom_bond_atom_site_label_2
_geom_bond_distance
_geom_bond_site_symmetry_2
_geom_bond_publ_flag
Cu1 P1 2.251(3) . ?
Cu1 Se1 2.426(2) . ?
Cu1 Se8 2.5199(15) . ?
Cu1 Cu13 2.6519(16) . ?
Cu1 Se12 2.7306(14) . ?
Cu1 Cu7 2.8112(19) . ?
Cu2 P2 2.252(3) . ?
Cu2 Se1 2.4275(18) . ?
Cu2 Se7 2.4927(13) . ?
Cu2 Cu15 2.7341(15) . ?
Cu2 Se6 2.8139(16) . ?
Cu2 Cu7 2.884(2) . ?
Cu3 P3 2.242(2) . ?
Cu3 Se3 2.4263(15) . ?
Cu3 Se5 2.517(2) . ?
Cu3 Cu11 2.6253(19) . ?
Cu3 Se6 2.6455(15) . ?
Cu3 Cu8 2.7504(14) . ?
Cu4 P4 2.232(3) . ?
Cu4 Se2 2.4327(19) . ?
Cu4 Se4 2.489(2) . ?
Cu4 Cu10 2.619(2) . ?
Cu4 Se12 2.6885(14) . ?
Cu4 Cu9 2.6925(15) . ?
Cu5 P5 2.243(2) . ?
Cu5 Se3 2.4305(13) . ?
Cu5 Se10 2.5156(17) . ?
Cu5 Se11 2.7100(19) . ?
Cu5 Cu12 2.7285(16) . ?
Cu5 Cu8 2.7415(17) . ?
Cu6 P6 2.242(3) . ?
Cu6 Se2 2.4202(15) . ?
Cu6 Se9 2.5190(16) . ?
Cu6 Cu14 2.6636(16) . ?
Cu6 Cu9 2.700(2) . ?
Cu6 Se11 2.742(2) . ?
Cu7 Se12 2.3385(15) . ?
Cu7 Se6 2.3392(15) . ?
Cu7 Cu13 2.623(2) . ?
Cu7 Cu15 2.634(2) . ?
Cu7 Cu8 2.7701(18) . ?
Cu7 Cu10 2.7874(14) . ?
Cu7 Cu11 2.8284(16) . ?
Cu7 Cu9 2.8796(19) . ?
Cu8 Se11 2.3752(15) . ?
Cu8 Se6 2.3866(14) . ?
Cu8 Cu11 2.6559(15) . ?
Cu8 Cu12 2.6585(14) . ?
Cu8 Cu14 2.761(2) . ?
Cu8 Cu15 2.7894(19) . ?
Cu8 Cu9 2.8960(18) . ?
Cu9 Se11 2.4058(15) . ?
Cu9 Se12 2.4189(14) . ?
Cu9 Cu10 2.698(2) . ?
Cu9 Cu14 2.7010(16) . ?
Cu9 Cu12 2.767(2) . ?
Cu9 Cu13 2.8573(16) . ?
Cu9 Se2 2.8768(18) . ?
Cu10 Se4 2.4135(14) . ?
Cu10 Se7 2.4199(17) . ?
Cu10 Se12 2.5222(18) . ?
Cu10 Cu15 2.6805(16) . ?
Cu10 Cu12 2.6842(17) . ?
Cu11 Se8 2.3955(16) . ?
Cu11 Se5 2.3988(15) . ?
Cu11 Se6 2.519(2) . ?
Cu11 Cu14 2.6877(17) . ?
Cu11 Cu13 2.6898(17) . ?
Cu12 Se10 2.4245(18) . ?
Cu12 Se4 2.4461(13) . ?
Cu12 Se11 2.4907(18) . ?
Cu12 Cu15 2.7143(16) . ?
Cu13 Se9 2.3885(18) . ?
Cu13 Se8 2.4106(13) . ?
Cu13 Se12 2.5160(15) . ?
Cu13 Cu14 2.6906(16) . ?
Cu14 Se9 2.4332(18) . ?
Cu14 Se5 2.4461(14) . ?
Cu14 Se11 2.4931(15) . ?
Cu15 Se10 2.3950(15) . ?
Cu15 Se7 2.4022(14) . ?
Cu15 Se6 2.5000(13) . ?
Se1 C127 1.931(7) . ?
Se2 C133 1.965(12) . ?
Se3 C139 1.938(13) . ?
Se4 C145 1.944(9) . ?
Se5 C151 1.964(9) . ?
Se7 C157 1.934(9) . ?
Se8 C163 1.948(12) . ?
Se9 C169 1.933(9) . ?
Se10 C175 1.945(8) . ?
P1 C8 1.833(10) . ?
P1 C1 1.836(9) . ?
P1 C15 1.856(14) . ?
P2 C36 1.824(9) . ?
P2 C29 1.830(11) . ?
P2 C22 1.844(8) . ?
P3 C57 1.822(14) . ?
P3 C43 1.826(10) . ?
P3 C50 1.841(10) . ?
P4 C78 1.808(8) . ?
P4 C64 1.814(13) . ?
P4 C71 1.814(13) . ?
P5 C92 1.801(11) . ?
P5 C99 1.831(10) . ?
P5 C85 1.832(7) . ?
P6 C120 1.826(10) . ?
P6 C106 1.830(12) . ?
P6 C113 1.838(9) . ?
S1 C4 1.772(10) . ?
S1 C7 1.83(2) . ?
S2 C11 1.779(11) . ?
S2 C14 1.81(2) . ?
S3 C18 1.758(18) . ?
S3 C21 1.80(7) . ?
S4 C25 1.766(10) . ?
S4 C28 1.81(2) . ?
S5 C32 1.773(11) . ?
S5 C35 1.83(2) . ?
S6 C39 1.761(12) . ?
S6 C42 1.822(16) . ?
S7 C49 1.69(10) . ?
S7 C46 1.776(13) . ?
S8 C53 1.769(11) . ?
S8 C56 1.847(18) . ?
S9 C60 1.749(19) . ?
S9 C63 1.80(3) . ?
S10 C67 1.756(18) . ?
S10 C70 1.78(3) . ?
S11 C77 1.69(3) . ?
S11 C74 1.75(2) . ?
S12 C81 1.781(11) . ?
S12 C84 1.81(2) . ?
S13 C91 1.753(12) . ?
S13 C88 1.777(9) . ?
S14 C95 1.764(12) . ?
S14 C98 1.818(16) . ?
S15 C102 1.788(11) . ?
S15 C105 1.817(14) . ?
S16 C109 1.754(14) . ?
S16 C112 1.76(3) . ?
S17 C116 1.782(11) . ?
S17 C119 1.85(3) . ?
S18 C126 1.715(16) . ?
S18 C123 1.759(11) . ?
C1 C2 1.374(16) . ?
C1 C6 1.386(16) . ?
C2 C3 1.396(15) . ?
C3 C4 1.31(2) . ?
C4 C5 1.412(19) . ?
C5 C6 1.399(13) . ?
C8 C9 1.351(19) . ?
C8 C13 1.429(18) . ?
C9 C10 1.412(15) . ?
C10 C11 1.39(2) . ?
C11 C12 1.43(2) . ?
C12 C13 1.357(18) . ?
C15 C20 1.38(2) . ?
C15 C16 1.389(14) . ?
C16 C17 1.389(19) . ?
C17 C18 1.39(2) . ?
C18 C19 1.37(2) . ?
C19 C20 1.38(3) . ?
C22 C27 1.368(17) . ?
C22 C23 1.403(18) . ?
C23 C24 1.412(13) . ?
C24 C25 1.43(2) . ?
C25 C26 1.34(2) . ?
C26 C27 1.418(12) . ?
C29 C34 1.392(13) . ?
C29 C30 1.408(18) . ?
C30 C31 1.388(16) . ?
C31 C32 1.411(15) . ?
C32 C33 1.374(19) . ?
C33 C34 1.389(15) . ?
C36 C37 1.392(13) . ?
C36 C41 1.430(11) . ?
C37 C38 1.371(15) . ?
C38 C39 1.429(13) . ?
C39 C40 1.408(15) . ?
C40 C41 1.360(14) . ?
C43 C48 1.355(19) . ?
C43 C44 1.406(15) . ?
C44 C45 1.388(18) . ?
C45 C46 1.32(3) . ?
C46 C47 1.40(2) . ?
C47 C48 1.367(19) . ?
C50 C55 1.390(13) . ?
C50 C51 1.392(11) . ?
C51 C52 1.414(15) . ?
C52 C53 1.385(16) . ?
C53 C54 1.392(13) . ?
C54 C55 1.419(13) . ?
C57 C58 1.396(13) . ?
C57 C62 1.423(17) . ?
C58 C59 1.37(3) . ?
C59 C60 1.41(3) . ?
C60 C61 1.40(2) . ?
C61 C62 1.36(2) . ?
C64 C69 1.391(16) . ?
C64 C65 1.427(19) . ?
C65 C66 1.35(2) . ?
C66 C67 1.36(2) . ?
C67 C68 1.40(2) . ?
C68 C69 1.36(2) . ?
C71 C72 1.405(14) . ?
C71 C76 1.416(13) . ?
C72 C73 1.37(2) . ?
C73 C74 1.45(2) . ?
C74 C75 1.40(2) . ?
C75 C76 1.39(2) . ?
C78 C83 1.412(18) . ?
C78 C79 1.414(16) . ?
C79 C80 1.391(13) . ?
C80 C81 1.39(2) . ?
C81 C82 1.37(2) . ?
C82 C83 1.401(13) . ?
C85 C86 1.380(14) . ?
C85 C90 1.382(10) . ?
C86 C87 1.365(13) . ?
C87 C88 1.406(14) . ?
C88 C89 1.350(15) . ?
C89 C90 1.402(10) . ?
C92 C93 1.408(10) . ?
C92 C97 1.416(12) . ?
C93 C94 1.398(17) . ?
C94 C95 1.415(14) . ?
C95 C96 1.410(11) . ?
C96 C97 1.356(17) . ?
C99 C104 1.36(2) . ?
C99 C100 1.363(15) . ?
C100 C101 1.389(14) . ?
C101 C102 1.367(18) . ?
C102 C103 1.400(17) . ?
C103 C104 1.38(2) . ?
C106 C111 1.384(15) . ?
C106 C107 1.385(15) . ?
C107 C108 1.39(2) . ?
C108 C109 1.391(18) . ?
C109 C110 1.39(2) . ?
C110 C111 1.44(2) . ?
C113 C118 1.381(12) . ?
C113 C114 1.39(2) . ?
C114 C115 1.399(18) . ?
C115 C116 1.41(2) . ?
C116 C117 1.35(2) . ?
C117 C118 1.418(14) . ?
C120 C125 1.367(12) . ?
C120 C121 1.397(14) . ?
C121 C122 1.406(15) . ?
C122 C123 1.395(14) . ?
C123 C124 1.385(19) . ?
C124 C125 1.390(17) . ?
C127 C128 1.381(15) . ?
C127 C132 1.404(15) . ?
C128 C129 1.385(12) . ?
C129 C130 1.42(2) . ?
C130 C131 1.39(2) . ?
C131 C132 1.414(12) . ?
C133 C138 1.35(2) . ?
C133 C134 1.383(16) . ?
C134 C135 1.42(2) . ?
C135 C136 1.43(3) . ?
C136 C137 1.32(3) . ?
C137 C138 1.403(16) . ?
C139 C144 1.28(3) . ?
C139 C140 1.45(2) . ?
C140 C141 1.49(3) . ?
C141 C142 1.13(4) . ?
C142 C143 1.42(4) . ?
C143 C144 1.51(3) . ?
C145 C150 1.376(14) . ?
C145 C146 1.400(12) . ?
C146 C147 1.397(17) . ?
C147 C148 1.373(19) . ?
C148 C149 1.406(16) . ?
C149 C150 1.409(16) . ?
C151 C152 1.372(16) . ?
C151 C156 1.384(14) . ?
C152 C153 1.403(19) . ?
C153 C154 1.36(2) . ?
C154 C155 1.35(2) . ?
C155 C156 1.409(14) . ?
C157 C162 1.398(15) . ?
C157 C158 1.403(12) . ?
C158 C159 1.38(2) . ?
C159 C160 1.40(2) . ?
C160 C161 1.384(18) . ?
C161 C162 1.387(18) . ?
C163 C168 1.362(18) . ?
C163 C164 1.403(11) . ?
C164 C165 1.386(19) . ?
C165 C166 1.37(2) . ?
C166 C167 1.401(15) . ?
C167 C168 1.397(18) . ?
C169 C174 1.37(2) . ?
C169 C170 1.394(13) . ?
C170 C171 1.410(17) . ?
C171 C172 1.42(3) . ?
C172 C173 1.42(2) . ?
C173 C174 1.41(2) . ?
C175 C176 1.380(11) . ?
C175 C180 1.391(14) . ?
C176 C177 1.402(13) . ?
C177 C178 1.398(18) . ?
C178 C179 1.394(16) . ?
C179 C180 1.400(14) . ?
O1 C184 1.48(2) . ?
O1 C181 1.52(2) . ?
C181 C182 1.39(2) . ?
C182 C183 1.50(2) . ?
C183 C184 1.379(17) . ?
O2 C188 1.52(2) . ?
O2 C185 1.53(2) . ?
C185 C186 1.39(2) . ?
C186 C187 1.51(2) . ?
C187 C188 1.38(2) . ?
O3 C192 1.50(2) . ?
O3 C189 1.51(2) . ?
C189 C190 1.38(2) . ?
C190 C191 1.50(2) . ?
C191 C192 1.40(2) . ?
O4 C196 1.50(2) . ?
O4 C193 1.52(2) . ?
C193 C194 1.38(2) . ?
C194 C195 1.50(2) . ?
C195 C196 1.38(2) . ?
O5 C200 1.49(2) . ?
O5 C197 1.51(2) . ?
C197 C198 1.40(2) . ?
C198 C199 1.51(2) . ?
C199 C200 1.39(2) . ?
O6 C201 1.58(5) . ?
O6 C204 1.96(17) . ?
C201 C202 1.44(6) . ?
C201 C02B 1.50(8) . ?
C202 C02B 1.21(5) . ?
C202 C203 1.33(9) . ?
C02B C203 1.61(9) . ?
C203 C204 1.69(10) . ?
